data_7235990
loop_
_publ_author_name
'Garc\'ia-R\'ios, Jessica'
'Hern\'andez-Campos, Ren\'e Francisco'
'Rasc\'on-Cruz, Fernando'
'Moreno-Mart\'inez, V\'ictor Augusto'
'Huerta-Lavorie, Ra\'ul'
'Vel\'azquez-Carmona, Miguel-\'Angel'
'Cea-Olivares, Raymundo'
'Mart\'inez-Otero, Diego'
'Jancik, Vojtech'

_publ_section_title
;
 Homo- and heteroalumoxane silicates
;
_journal_issue 121
_journal_name_full 'RSC Advances'
_journal_page_first 99722
_journal_paper_doi 10.1039/C5RA18481A
_journal_volume 5
_journal_year 2015
_chemical_formula_moiety 'C44 H80 Al4 N2 O5 Si, 1.75(C7 H8)'
_chemical_formula_sum 'C56.25 H94 Al4 N2 O5 Si'
_chemical_formula_weight 1014.34
_chemical_properties_physical 'Air-sensitive, Moisture-sensitive'
_space_group_crystal_system monoclinic
_space_group_IT_number 14
_space_group_name_Hall '-P 2yn'
_space_group_name_H-M_alt 'P 1 21/n 1'
_atom_sites_solution_hydrogens geom
_atom_sites_solution_primary direct
_atom_sites_solution_secondary dirmap
_audit_creation_method SHELXL-2014/7
_audit_update_record
;
2015-10-25 deposited with the CCDC.
2015-11-12 downloaded from the CCDC.
;
_cell_angle_alpha 90
_cell_angle_beta 103.7180(10)
_cell_angle_gamma 90
_cell_formula_units_Z 8
_cell_length_a 22.0822(3)
_cell_length_b 11.94210(10)
_cell_length_c 46.3436(6)
_cell_measurement_reflns_used 9585
_cell_measurement_temperature 100(2)
_cell_measurement_theta_max 70.05
_cell_measurement_theta_min 2.48
_cell_volume 11872.6(2)
_computing_cell_refinement 'Bruker SAINT'
_computing_data_collection 'Bruker APEX2'
_computing_data_reduction 'Bruker SAINT'
_computing_molecular_graphics 'Bruker SHELXTL'
_computing_publication_material 'Bruker SHELXTL'
_computing_structure_refinement 'SHELXL-2014/7 (Sheldrick, 2014)'
_computing_structure_solution 'SHELXS-97 (Sheldrick 2008)'
_diffrn_ambient_temperature 100(2)
_diffrn_detector_area_resol_mean 8.333
_diffrn_measured_fraction_theta_full 0.978
_diffrn_measured_fraction_theta_max 0.978
_diffrn_measurement_device_type 'Bruker APEX-II CCD'
_diffrn_measurement_method '\w scans'
_diffrn_radiation_type CuK\a
_diffrn_radiation_wavelength 1.54178
_diffrn_reflns_av_R_equivalents 0.0392
_diffrn_reflns_av_unetI/netI 0.0211
_diffrn_reflns_Laue_measured_fraction_full 0.978
_diffrn_reflns_Laue_measured_fraction_max 0.978
_diffrn_reflns_limit_h_max 23
_diffrn_reflns_limit_h_min -25
_diffrn_reflns_limit_k_max 14
_diffrn_reflns_limit_k_min -14
_diffrn_reflns_limit_l_max 55
_diffrn_reflns_limit_l_min -55
_diffrn_reflns_number 168892
_diffrn_reflns_point_group_measured_fraction_full 0.978
_diffrn_reflns_point_group_measured_fraction_max 0.978
_diffrn_reflns_theta_full 67.679
_diffrn_reflns_theta_max 67.730
_diffrn_reflns_theta_min 1.962
_diffrn_source 'Incoatec ImuS'
_exptl_absorpt_coefficient_mu 1.269
_exptl_absorpt_correction_T_max 0.7533
_exptl_absorpt_correction_T_min 0.6826
_exptl_absorpt_correction_type multi-scan
_exptl_absorpt_process_details 'SADABS 2014/3, Sheldrick'
_exptl_crystal_colour colourless
_exptl_crystal_density_diffrn 1.135
_exptl_crystal_description Prism
_exptl_crystal_F_000 4412
_exptl_crystal_recrystallization_method 'Re-crystallisation from solvent: Toluene'
_exptl_crystal_size_max 0.261
_exptl_crystal_size_mid 0.224
_exptl_crystal_size_min 0.190
_refine_diff_density_max 0.407
_refine_diff_density_min -0.300
_refine_diff_density_rms 0.044
_refine_ls_extinction_method none
_refine_ls_goodness_of_fit_ref 1.026
_refine_ls_hydrogen_treatment constr
_refine_ls_matrix_type full
_refine_ls_number_parameters 1916
_refine_ls_number_reflns 21027
_refine_ls_number_restraints 4292
_refine_ls_restrained_S_all 0.981
_refine_ls_R_factor_all 0.0493
_refine_ls_R_factor_gt 0.0419
_refine_ls_shift/su_max 0.002
_refine_ls_shift/su_mean 0.000
_refine_ls_structure_factor_coef Fsqd
_refine_ls_weighting_details 'w=1/[\s^2^(Fo^2^)+(0.0630P)^2^+5.7792P] where P=(Fo^2^+2Fc^2^)/3'
_refine_ls_weighting_scheme calc
_refine_ls_wR_factor_gt 0.1084
_refine_ls_wR_factor_ref 0.1137
_reflns_Friedel_coverage 0.000
_reflns_number_gt 18232
_reflns_number_total 21027
_reflns_threshold_expression 'I > 2\s(I)'
_cod_data_source_file c5ra18481a2.cif
_cod_data_source_block Comp6
_cod_original_sg_symbol_H-M 'P 21/n'
_cod_database_code 7235990
_shelx_shelxl_version_number 2014/7
_shelx_space_group_comment
; 
The symmetry employed for this shelxl refinement is uniquely defined 
by the following loop, which should always be used as a source of 
symmetry information in preference to the above space-group names. 
They are only intended as comments. 
;
_shelx_estimated_absorpt_t_min 0.733
_shelx_estimated_absorpt_t_max 0.795

loop_
_space_group_symop_operation_xyz
'x, y, z'
'-x+1/2, y+1/2, -z+1/2'
'-x, -y, -z'
'x-1/2, -y-1/2, z-1/2'

loop_
_atom_site_label
_atom_site_type_symbol
_atom_site_fract_x
_atom_site_fract_y
_atom_site_fract_z
_atom_site_U_iso_or_equiv
_atom_site_adp_type
_atom_site_occupancy
_atom_site_site_symmetry_order
_atom_site_calc_flag
_atom_site_refinement_flags_posn
_atom_site_refinement_flags_adp
_atom_site_refinement_flags_occupancy
_atom_site_disorder_assembly
_atom_site_disorder_group
Si2 Si 0.96113(2) 0.83996(4) 0.36344(2) 0.02353(10) Uani 1 1 d . . . . .
Al1 Al 0.56457(2) 0.44520(4) 0.38546(2) 0.01984(10) Uani 1 1 d . . . . .
Al2 Al 0.58293(2) 0.18117(4) 0.37670(2) 0.02481(11) Uani 1 1 d D . . . .
Al4 Al 0.69971(2) 0.31712(5) 0.40310(2) 0.02916(12) Uani 1 1 d . . . . .
Al5 Al 1.06321(2) 0.67726(4) 0.39599(2) 0.02048(10) Uani 1 1 d . . . . .
Al6 Al 1.09310(2) 0.93860(4) 0.39177(2) 0.02591(11) Uani 1 1 d . . . . .
Al7 Al 1.00517(3) 0.95168(5) 0.32277(2) 0.03109(12) Uani 1 1 d . . . . .
Al8 Al 1.20430(2) 0.77820(4) 0.40926(2) 0.02598(11) Uani 1 1 d . . . . .
O1 O 0.49063(5) 0.40999(10) 0.36414(2) 0.0232(2) Uani 1 1 d D . . . .
Si1 Si 0.4567(2) 0.2950(4) 0.35236(12) 0.0278(9) Uani 0.578(4) 1 d D U P A 1
O2 O 0.5068(4) 0.1977(11) 0.34892(18) 0.0240(14) Uani 0.578(4) 1 d D U P A 1
O3 O 0.4275(4) 0.2864(7) 0.31494(16) 0.0264(12) Uani 0.578(4) 1 d D U P A 1
C30 C 0.3858(4) 0.3620(6) 0.29350(18) 0.0322(13) Uani 0.578(4) 1 d D U P A 1
C31 C 0.4234(4) 0.4616(8) 0.2883(2) 0.0402(16) Uani 0.578(4) 1 d D U P A 1
H31A H 0.4417 0.4981 0.3073 0.060 Uiso 0.578(4) 1 calc R U P A 1
H31B H 0.3962 0.5148 0.2751 0.060 Uiso 0.578(4) 1 calc R U P A 1
H31C H 0.4567 0.4371 0.2791 0.060 Uiso 0.578(4) 1 calc R U P A 1
C32 C 0.3318(2) 0.3934(5) 0.30672(11) 0.0499(12) Uani 0.578(4) 1 d D U P A 1
H32A H 0.3083 0.3259 0.3092 0.075 Uiso 0.578(4) 1 calc R U P A 1
H32B H 0.3043 0.4457 0.2934 0.075 Uiso 0.578(4) 1 calc R U P A 1
H32C H 0.3476 0.4290 0.3261 0.075 Uiso 0.578(4) 1 calc R U P A 1
C33 C 0.3660(3) 0.2958(8) 0.26453(17) 0.0369(15) Uani 0.578(4) 1 d D U P A 1
H33A H 0.4031 0.2728 0.2579 0.055 Uiso 0.578(4) 1 calc R U P A 1
H33B H 0.3396 0.3429 0.2493 0.055 Uiso 0.578(4) 1 calc R U P A 1
H33C H 0.3426 0.2292 0.2678 0.055 Uiso 0.578(4) 1 calc R U P A 1
O4 O 0.4069(4) 0.2620(7) 0.37080(19) 0.0285(13) Uani 0.578(4) 1 d D U P A 1
C34 C 0.3627(3) 0.1748(6) 0.37414(15) 0.0322(14) Uani 0.578(4) 1 d D U P A 1
C35 C 0.3885(2) 0.1189(4) 0.40382(8) 0.0546(12) Uani 0.578(4) 1 d D U P A 1
H35A H 0.4278 0.0814 0.4035 0.082 Uiso 0.578(4) 1 calc R U P A 1
H35B H 0.3585 0.0636 0.4076 0.082 Uiso 0.578(4) 1 calc R U P A 1
H35C H 0.3959 0.1756 0.4196 0.082 Uiso 0.578(4) 1 calc R U P A 1
C36 C 0.3017(2) 0.2327(4) 0.37348(14) 0.0647(14) Uani 0.578(4) 1 d D U P A 1
H36A H 0.3082 0.2906 0.3889 0.097 Uiso 0.578(4) 1 calc R U P A 1
H36B H 0.2714 0.1778 0.3772 0.097 Uiso 0.578(4) 1 calc R U P A 1
H36C H 0.2859 0.2673 0.3540 0.097 Uiso 0.578(4) 1 calc R U P A 1
C37 C 0.3561(2) 0.0895(4) 0.34934(9) 0.0534(12) Uani 0.578(4) 1 d D U P A 1
H37A H 0.3421 0.1271 0.3301 0.080 Uiso 0.578(4) 1 calc R U P A 1
H37B H 0.3255 0.0326 0.3515 0.080 Uiso 0.578(4) 1 calc R U P A 1
H37C H 0.3965 0.0537 0.3504 0.080 Uiso 0.578(4) 1 calc R U P A 1
Al3 Al 0.4879(3) 0.1788(6) 0.30836(16) 0.0289(9) Uani 0.578(4) 1 d D U P A 1
C40 C 0.5389(4) 0.2443(6) 0.2837(2) 0.055(2) Uani 0.578(4) 1 d D U P A 1
H40A H 0.5474 0.3230 0.2892 0.083 Uiso 0.578(4) 1 calc R U P A 1
H40B H 0.5167 0.2396 0.2628 0.083 Uiso 0.578(4) 1 calc R U P A 1
H40C H 0.5784 0.2034 0.2868 0.083 Uiso 0.578(4) 1 calc R U P A 1
C41 C 0.4528(3) 0.0333(5) 0.29477(14) 0.0439(14) Uani 0.578(4) 1 d D U P A 1
H41A H 0.4861 -0.0227 0.2979 0.066 Uiso 0.578(4) 1 calc R U P A 1
H41B H 0.4324 0.0374 0.2736 0.066 Uiso 0.578(4) 1 calc R U P A 1
H41C H 0.4221 0.0120 0.3060 0.066 Uiso 0.578(4) 1 calc R U P A 1
Si1A Si 0.4548(3) 0.3020(4) 0.35071(15) 0.0160(9) Uani 0.422(4) 1 d D U P A 2
O2A O 0.5075(5) 0.2053(15) 0.3480(2) 0.0225(17) Uani 0.422(4) 1 d D U P A 2
O3A O 0.4288(6) 0.3024(9) 0.3132(2) 0.0232(15) Uani 0.422(4) 1 d D U P A 2
C30A C 0.3914(5) 0.3835(8) 0.2918(2) 0.0329(19) Uani 0.422(4) 1 d D U P A 2
C31A C 0.4368(6) 0.4600(10) 0.2822(3) 0.041(2) Uani 0.422(4) 1 d D U P A 2
H31D H 0.4632 0.4963 0.2997 0.062 Uiso 0.422(4) 1 calc R U P A 2
H31E H 0.4139 0.5173 0.2687 0.062 Uiso 0.422(4) 1 calc R U P A 2
H31F H 0.4629 0.4166 0.2719 0.062 Uiso 0.422(4) 1 calc R U P A 2
C32A C 0.3488(3) 0.4457(5) 0.30761(18) 0.0505(16) Uani 0.422(4) 1 d D U P A 2
H32D H 0.3212 0.3922 0.3141 0.076 Uiso 0.422(4) 1 calc R U P A 2
H32E H 0.3238 0.5002 0.2940 0.076 Uiso 0.422(4) 1 calc R U P A 2
H32F H 0.3740 0.4849 0.3249 0.076 Uiso 0.422(4) 1 calc R U P A 2
C33A C 0.3521(6) 0.3098(12) 0.2675(3) 0.059(3) Uani 0.422(4) 1 d D U P A 2
H33D H 0.3796 0.2664 0.2579 0.089 Uiso 0.422(4) 1 calc R U P A 2
H33E H 0.3247 0.3570 0.2527 0.089 Uiso 0.422(4) 1 calc R U P A 2
H33F H 0.3269 0.2585 0.2763 0.089 Uiso 0.422(4) 1 calc R U P A 2
O4A O 0.4012(5) 0.2782(10) 0.3670(3) 0.0264(15) Uani 0.422(4) 1 d D U P A 2
C34A C 0.3560(5) 0.1931(8) 0.3705(2) 0.0332(18) Uani 0.422(4) 1 d D U P A 2
C35A C 0.3313(3) 0.2320(6) 0.39637(15) 0.0617(17) Uani 0.422(4) 1 d D U P A 2
H35D H 0.3642 0.2261 0.4147 0.092 Uiso 0.422(4) 1 calc R U P A 2
H35E H 0.2959 0.1851 0.3980 0.092 Uiso 0.422(4) 1 calc R U P A 2
H35F H 0.3178 0.3101 0.3933 0.092 Uiso 0.422(4) 1 calc R U P A 2
C36A C 0.3036(2) 0.1941(5) 0.34240(12) 0.0484(14) Uani 0.422(4) 1 d D U P A 2
H36D H 0.2841 0.2683 0.3399 0.073 Uiso 0.422(4) 1 calc R U P A 2
H36E H 0.2724 0.1377 0.3441 0.073 Uiso 0.422(4) 1 calc R U P A 2
H36F H 0.3206 0.1770 0.3252 0.073 Uiso 0.422(4) 1 calc R U P A 2
C37A C 0.3869(3) 0.0812(4) 0.37468(15) 0.0548(16) Uani 0.422(4) 1 d D U P A 2
H37D H 0.4006 0.0609 0.3567 0.082 Uiso 0.422(4) 1 calc R U P A 2
H37E H 0.3574 0.0249 0.3784 0.082 Uiso 0.422(4) 1 calc R U P A 2
H37F H 0.4232 0.0841 0.3916 0.082 Uiso 0.422(4) 1 calc R U P A 2
Al3A Al 0.4778(4) 0.1744(8) 0.3074(2) 0.0249(10) Uani 0.422(4) 1 d D U P A 2
C40A C 0.5310(4) 0.2059(8) 0.28080(18) 0.0391(19) Uani 0.422(4) 1 d D U P A 2
H40D H 0.5068 0.1997 0.2602 0.059 Uiso 0.422(4) 1 calc R U P A 2
H40E H 0.5654 0.1520 0.2843 0.059 Uiso 0.422(4) 1 calc R U P A 2
H40F H 0.5478 0.2819 0.2844 0.059 Uiso 0.422(4) 1 calc R U P A 2
C41A C 0.4263(3) 0.0404(6) 0.29706(18) 0.0353(16) Uani 0.422(4) 1 d D U P A 2
H41D H 0.4529 -0.0263 0.3005 0.053 Uiso 0.422(4) 1 calc R U P A 2
H41E H 0.4042 0.0438 0.2761 0.053 Uiso 0.422(4) 1 calc R U P A 2
H41F H 0.3959 0.0366 0.3094 0.053 Uiso 0.422(4) 1 calc R U P A 2
O5 O 0.61202(5) 0.32459(10) 0.38574(2) 0.0229(2) Uani 1 1 d . . . . .
O6 O 0.99075(5) 0.72328(10) 0.37517(2) 0.0238(2) Uani 1 1 d . . . . .
O7 O 1.01705(5) 0.93212(10) 0.36335(3) 0.0258(3) Uani 1 1 d . . . . .
O8 O 0.90775(6) 0.87202(11) 0.37966(3) 0.0332(3) Uani 1 1 d . . . . .
O9 O 0.93802(5) 0.85296(10) 0.32595(3) 0.0276(3) Uani 1 1 d . . . . .
O10 O 1.11555(5) 0.79057(9) 0.39700(2) 0.0224(2) Uani 1 1 d . . . . .
N1 N 0.58683(7) 0.58262(12) 0.37059(3) 0.0252(3) Uani 1 1 d . . . . .
N2 N 0.55777(6) 0.49806(12) 0.42358(3) 0.0236(3) Uani 1 1 d . . . . .
N3 N 1.05527(6) 0.62776(12) 0.43426(3) 0.0246(3) Uani 1 1 d D . . . .
N4 N 1.07930(7) 0.53694(12) 0.37963(3) 0.0254(3) Uani 1 1 d . . . . .
C1 C 0.6326(14) 0.7717(14) 0.3766(4) 0.0436(8) Uani 0.113(5) 1 d D . P B 1
H1A H 0.6677 0.8076 0.3904 0.065 Uiso 0.113(5) 1 calc DR U P B 1
H1B H 0.5962 0.8211 0.3731 0.065 Uiso 0.113(5) 1 calc R U P B 1
H1C H 0.6440 0.7573 0.3577 0.065 Uiso 0.113(5) 1 calc R U P B 1
C1A C 0.65397(14) 0.7523(2) 0.37865(6) 0.0436(8) Uani 0.887(5) 1 d D . P B 2
H1D H 0.6940 0.7218 0.3766 0.065 Uiso 0.887(5) 1 calc R U P B 2
H1E H 0.6614 0.8144 0.3929 0.065 Uiso 0.887(5) 1 calc R U P B 2
H1F H 0.6303 0.7795 0.3593 0.065 Uiso 0.887(5) 1 calc R U P B 2
C2 C 0.61725(8) 0.66174(16) 0.38965(4) 0.0304(4) Uani 1 1 d D . . . .
C3 C 0.61817(8) 0.66260(15) 0.41948(4) 0.0295(4) Uani 1 1 d D . . . .
H3 H 0.6452 0.7157 0.4313 0.035 Uiso 1 1 calc R U . . .
C4 C 0.58402(8) 0.59449(15) 0.43450(4) 0.0269(4) Uani 1 1 d . . . . .
C5 C 0.57651(9) 0.64053(17) 0.46370(4) 0.0355(4) Uani 1 1 d . . . . .
H5A H 0.5480 0.7047 0.4601 0.053 Uiso 1 1 calc R U . . .
H5B H 0.6172 0.6646 0.4757 0.053 Uiso 1 1 calc R U . . .
H5C H 0.5594 0.5823 0.4744 0.053 Uiso 1 1 calc R U . . .
C6 C 0.56880(8) 0.61430(15) 0.33935(4) 0.0271(4) Uani 1 1 d . . . . .
C7 C 0.60491(9) 0.58018(17) 0.31978(4) 0.0338(4) Uani 1 1 d D U . . .
C15 C 0.6634(8) 0.511(2) 0.3297(6) 0.042(3) Uani 0.113(5) 1 d D U P B 1
H15 H 0.6582 0.4492 0.3436 0.051 Uiso 0.113(5) 1 calc R U P B 1
C16 C 0.6765(10) 0.465(2) 0.3007(5) 0.054(4) Uani 0.113(5) 1 d D U P B 1
H16A H 0.6378 0.4362 0.2879 0.082 Uiso 0.113(5) 1 calc DR U P B 1
H16B H 0.7072 0.4043 0.3053 0.082 Uiso 0.113(5) 1 calc R U P B 1
H16C H 0.6929 0.5253 0.2904 0.082 Uiso 0.113(5) 1 calc DR U P B 1
C17 C 0.7138(8) 0.5952(19) 0.3444(5) 0.049(4) Uani 0.113(5) 1 d D U P B 1
H17A H 0.7003 0.6710 0.3378 0.073 Uiso 0.113(5) 1 calc DR U P B 1
H17B H 0.7529 0.5778 0.3388 0.073 Uiso 0.113(5) 1 calc R U P B 1
H17C H 0.7204 0.5906 0.3661 0.073 Uiso 0.113(5) 1 calc DR U P B 1
C15A C 0.66504(14) 0.5149(3) 0.32961(8) 0.0395(6) Uani 0.887(5) 1 d D U P B 2
H15A H 0.6707 0.4972 0.3512 0.047 Uiso 0.887(5) 1 calc R U P B 2
C16A C 0.66291(17) 0.4040(3) 0.31294(7) 0.0650(10) Uani 0.887(5) 1 d D U P B 2
H16D H 0.6508 0.4179 0.2915 0.098 Uiso 0.887(5) 1 calc R U P B 2
H16E H 0.6324 0.3541 0.3186 0.098 Uiso 0.887(5) 1 calc R U P B 2
H16F H 0.7042 0.3688 0.3181 0.098 Uiso 0.887(5) 1 calc R U P B 2
C17A C 0.72111(12) 0.5853(3) 0.32629(8) 0.0593(9) Uani 0.887(5) 1 d D U P B 2
H17D H 0.7233 0.6537 0.3382 0.089 Uiso 0.887(5) 1 calc R U P B 2
H17E H 0.7163 0.6054 0.3054 0.089 Uiso 0.887(5) 1 calc R U P B 2
H17F H 0.7595 0.5419 0.3332 0.089 Uiso 0.887(5) 1 calc R U P B 2
C8 C 0.58630(10) 0.6134(2) 0.29011(5) 0.0440(5) Uani 1 1 d . . . . .
H8 H 0.6094 0.5887 0.2764 0.053 Uiso 1 1 calc DR U . . .
C9 C 0.53514(11) 0.6812(2) 0.28027(5) 0.0456(5) Uani 1 1 d . . . . .
H9 H 0.5235 0.7039 0.2601 0.055 Uiso 1 1 calc R U . . .
C10 C 0.50092(10) 0.71592(17) 0.29993(4) 0.0389(5) Uani 1 1 d . . . . .
H10 H 0.4662 0.7640 0.2931 0.047 Uiso 1 1 calc R U . . .
C11 C 0.51579(9) 0.68246(15) 0.32949(4) 0.0317(4) Uani 1 1 d D U . . .
C12 C 0.4650(10) 0.705(3) 0.3467(7) 0.037(3) Uani 0.113(5) 1 d D U P B 1
H12 H 0.4658 0.6389 0.3599 0.044 Uiso 0.113(5) 1 calc R U P B 1
C13 C 0.3984(11) 0.711(3) 0.3273(8) 0.041(5) Uani 0.113(5) 1 d D U P B 1
H13A H 0.3959 0.7687 0.3121 0.061 Uiso 0.113(5) 1 calc R U P B 1
H13B H 0.3695 0.7289 0.3397 0.061 Uiso 0.113(5) 1 calc R U P B 1
H13C H 0.3871 0.6381 0.3177 0.061 Uiso 0.113(5) 1 calc R U P B 1
C14 C 0.4785(13) 0.806(2) 0.3673(6) 0.037(5) Uani 0.113(5) 1 d D U P B 1
H14A H 0.4863 0.8719 0.3561 0.055 Uiso 0.113(5) 1 calc R U P B 1
H14B H 0.5154 0.7908 0.3834 0.055 Uiso 0.113(5) 1 calc R U P B 1
H14C H 0.4426 0.8202 0.3758 0.055 Uiso 0.113(5) 1 calc R U P B 1
C12A C 0.47551(15) 0.7209(4) 0.35017(9) 0.0371(7) Uani 0.887(5) 1 d D U P B 2
H12D H 0.4769 0.6613 0.3655 0.045 Uiso 0.887(5) 1 calc R U P B 2
C13A C 0.40694(16) 0.7379(3) 0.33359(10) 0.0467(9) Uani 0.887(5) 1 d D U P B 2
H13D H 0.4038 0.8024 0.3203 0.070 Uiso 0.887(5) 1 calc R U P B 2
H13E H 0.3817 0.7513 0.3480 0.070 Uiso 0.887(5) 1 calc R U P B 2
H13F H 0.3918 0.6707 0.3220 0.070 Uiso 0.887(5) 1 calc R U P B 2
C14A C 0.49845(18) 0.8300(3) 0.36637(9) 0.0496(10) Uani 0.887(5) 1 d D U P B 2
H14D H 0.5396 0.8180 0.3797 0.074 Uiso 0.887(5) 1 calc R U P B 2
H14E H 0.4690 0.8541 0.3780 0.074 Uiso 0.887(5) 1 calc R U P B 2
H14F H 0.5015 0.8880 0.3518 0.074 Uiso 0.887(5) 1 calc R U P B 2
C18 C 0.51589(8) 0.44284(16) 0.43932(4) 0.0285(4) Uani 1 1 d . U . . .
C19 C 0.53781(9) 0.35421(17) 0.45900(4) 0.0325(4) Uani 1 1 d . U . . .
C20 C 0.49446(10) 0.30057(19) 0.47194(4) 0.0412(5) Uani 1 1 d . U . . .
H20 H 0.5076 0.2391 0.4849 0.049 Uiso 1 1 calc R U . . .
C21 C 0.43292(10) 0.3350(2) 0.46625(4) 0.0436(5) Uani 1 1 d . U . . .
H21 H 0.4041 0.2957 0.4748 0.052 Uiso 1 1 calc DR U . . .
C22 C 0.41340(10) 0.4255(2) 0.44830(4) 0.0411(5) Uani 1 1 d . U . . .
H22 H 0.3715 0.4504 0.4453 0.049 Uiso 1 1 calc R U . . .
C23 C 0.45413(9) 0.48179(18) 0.43431(4) 0.0342(4) Uani 1 1 d . U . . .
C24 C 0.42920(9) 0.58153(19) 0.41505(5) 0.0392(5) Uani 1 1 d . U . . .
H24 H 0.4627 0.6091 0.4056 0.047 Uiso 1 1 calc R U . . .
C25 C 0.37267(10) 0.5486(2) 0.39023(5) 0.0441(5) Uani 1 1 d . U . . .
H25A H 0.3586 0.6136 0.3775 0.066 Uiso 1 1 calc R U . . .
H25B H 0.3389 0.5229 0.3990 0.066 Uiso 1 1 calc R U . . .
H25C H 0.3845 0.4882 0.3783 0.066 Uiso 1 1 calc R U . . .
C26 C 0.41060(11) 0.6781(2) 0.43316(6) 0.0533(6) Uani 1 1 d . U . . .
H26A H 0.3992 0.7438 0.4204 0.080 Uiso 1 1 calc R U . . .
H26B H 0.4458 0.6968 0.4497 0.080 Uiso 1 1 calc R U . . .
H26C H 0.3749 0.6552 0.4409 0.080 Uiso 1 1 calc R U . . .
C27 C 0.60590(9) 0.31866(17) 0.46743(4) 0.0350(4) Uani 1 1 d . U . . .
H27 H 0.6211 0.3130 0.4488 0.042 Uiso 1 1 calc R U . . .
C28 C 0.61616(11) 0.20546(19) 0.48313(5) 0.0451(5) Uani 1 1 d . U . . .
H28A H 0.5884 0.1497 0.4713 0.068 Uiso 1 1 calc R U . . .
H28B H 0.6071 0.2119 0.5028 0.068 Uiso 1 1 calc R U . . .
H28C H 0.6596 0.1821 0.4854 0.068 Uiso 1 1 calc R U . . .
C29 C 0.64701(10) 0.40397(19) 0.48794(5) 0.0427(5) Uani 1 1 d . U . . .
H29A H 0.6492 0.4733 0.4769 0.064 Uiso 1 1 calc R U . . .
H29B H 0.6890 0.3731 0.4951 0.064 Uiso 1 1 calc R U . . .
H29C H 0.6290 0.4199 0.5049 0.064 Uiso 1 1 calc R U . . .
C38 C 0.62937(9) 0.09527(17) 0.35305(4) 0.0372(4) Uani 1 1 d . . . . .
H38A H 0.6041 0.0317 0.3437 0.056 Uiso 1 1 calc DR U . . .
H38B H 0.6682 0.0677 0.3660 0.056 Uiso 1 1 calc R U . . .
H38C H 0.6390 0.1435 0.3376 0.056 Uiso 1 1 calc R U . . .
C39 C 0.55697(10) 0.10508(18) 0.40913(4) 0.0391(5) Uani 1 1 d . . . . .
H39A H 0.5318 0.0393 0.4013 0.059 Uiso 1 1 calc R U . . .
H39B H 0.5322 0.1564 0.4182 0.059 Uiso 1 1 calc R U . . .
H39C H 0.5939 0.0813 0.4241 0.059 Uiso 1 1 calc R U . . .
C42 C 0.75373(10) 0.30092(19) 0.37474(5) 0.0432(5) Uani 1 1 d . . . . .
H42A H 0.7345 0.2482 0.3590 0.065 Uiso 1 1 calc R U . . .
H42B H 0.7947 0.2726 0.3852 0.065 Uiso 1 1 calc R U . . .
H42C H 0.7587 0.3740 0.3659 0.065 Uiso 1 1 calc R U . . .
C43 C 0.72414(9) 0.45587(18) 0.42619(5) 0.0390(5) Uani 1 1 d . . . . .
H43A H 0.7232 0.5189 0.4126 0.059 Uiso 1 1 calc R U . . .
H43B H 0.7664 0.4474 0.4387 0.059 Uiso 1 1 calc R U . . .
H43C H 0.6950 0.4701 0.4388 0.059 Uiso 1 1 calc R U . . .
C44 C 0.71571(9) 0.17899(18) 0.42790(4) 0.0396(5) Uani 1 1 d . . . . .
H44A H 0.7043 0.1130 0.4152 0.059 Uiso 1 1 calc R U . . .
H44B H 0.6906 0.1809 0.4427 0.059 Uiso 1 1 calc R U . . .
H44C H 0.7600 0.1752 0.4380 0.059 Uiso 1 1 calc R U . . .
C45 C 1.07082(9) 0.48433(18) 0.47460(4) 0.0386(5) Uani 1 1 d . U . . .
H45A H 1.0395 0.4247 0.4719 0.058 Uiso 1 1 calc R U . . .
H45B H 1.0583 0.5461 0.4858 0.058 Uiso 1 1 calc R U . . .
H45C H 1.1112 0.4549 0.4855 0.058 Uiso 1 1 calc R U . . .
C46 C 1.07620(8) 0.52651(15) 0.44446(4) 0.0296(4) Uani 1 1 d . U . . .
C47 C 1.10246(9) 0.45029(15) 0.42823(4) 0.0346(4) Uani 1 1 d . U . . .
H47 H 1.1253 0.3907 0.4393 0.042 Uiso 1 1 calc R U . . .
C48 C 1.09987(9) 0.44959(15) 0.39808(4) 0.0333(4) Uani 1 1 d . U . . .
C49 C 1.11870(12) 0.34044(18) 0.38617(5) 0.0511(6) Uani 1 1 d . U . . .
H49A H 1.1142 0.3469 0.3647 0.077 Uiso 1 1 calc R U . . .
H49B H 1.0919 0.2800 0.3902 0.077 Uiso 1 1 calc DR U . . .
H49C H 1.1622 0.3237 0.3959 0.077 Uiso 1 1 calc R U . . .
C50 C 1.0210(3) 0.6937(8) 0.4522(2) 0.0261(11) Uani 0.687(6) 1 d D U P C 1
C51 C 1.0541(3) 0.7652(8) 0.47503(18) 0.0273(10) Uani 0.687(6) 1 d D U P C 1
C52 C 1.0209(2) 0.8172(7) 0.49363(15) 0.0343(11) Uani 0.687(6) 1 d D U P C 1
H52 H 1.0423 0.8670 0.5086 0.041 Uiso 0.687(6) 1 calc R U P C 1
C53 C 0.9577(3) 0.7980(5) 0.49077(12) 0.0365(11) Uani 0.687(6) 1 d D U P C 1
H53 H 0.9366 0.8327 0.5040 0.044 Uiso 0.687(6) 1 calc R U P C 1
C54 C 0.9259(3) 0.7288(4) 0.46871(13) 0.0325(11) Uani 0.687(6) 1 d D U P C 1
H54 H 0.8826 0.7167 0.4667 0.039 Uiso 0.687(6) 1 calc R U P C 1
C55 C 0.9564(3) 0.6756(4) 0.44911(13) 0.0288(10) Uani 0.687(6) 1 d D U P C 1
C56 C 0.91841(18) 0.5972(4) 0.42556(9) 0.0302(9) Uani 0.687(6) 1 d D U P C 1
H56 H 0.9428 0.5844 0.4102 0.036 Uiso 0.687(6) 1 calc R U P C 1
C57 C 0.85555(15) 0.6481(4) 0.40996(8) 0.0381(8) Uani 0.687(6) 1 d D U P C 1
H57A H 0.8299 0.6583 0.4244 0.057 Uiso 0.687(6) 1 calc R U P C 1
H57B H 0.8341 0.5977 0.3941 0.057 Uiso 0.687(6) 1 calc R U P C 1
H57C H 0.8623 0.7207 0.4014 0.057 Uiso 0.687(6) 1 calc R U P C 1
C58 C 0.9075(4) 0.4830(5) 0.43858(19) 0.0409(14) Uani 0.687(6) 1 d D U P C 1
H58A H 0.9477 0.4458 0.4462 0.061 Uiso 0.687(6) 1 calc R U P C 1
H58B H 0.8815 0.4366 0.4230 0.061 Uiso 0.687(6) 1 calc R U P C 1
H58C H 0.8865 0.4936 0.4548 0.061 Uiso 0.687(6) 1 calc R U P C 1
C59 C 1.1238(3) 0.7893(7) 0.4798(2) 0.0284(12) Uani 0.687(6) 1 d D U P C 1
H59 H 1.1335 0.7987 0.4600 0.034 Uiso 0.687(6) 1 calc R U P C 1
C60 C 1.1429(4) 0.8973(7) 0.4979(2) 0.0373(14) Uani 0.687(6) 1 d D U P C 1
H60A H 1.1151 0.9585 0.4890 0.056 Uiso 0.687(6) 1 calc R U P C 1
H60B H 1.1859 0.9165 0.4978 0.056 Uiso 0.687(6) 1 calc R U P C 1
H60C H 1.1396 0.8855 0.5184 0.056 Uiso 0.687(6) 1 calc R U P C 1
C61 C 1.1652(5) 0.6950(9) 0.4966(3) 0.0390(17) Uani 0.687(6) 1 d D U P C 1
H61A H 1.1516 0.6762 0.5147 0.059 Uiso 0.687(6) 1 calc R U P C 1
H61B H 1.2087 0.7200 0.5020 0.059 Uiso 0.687(6) 1 calc R U P C 1
H61C H 1.1616 0.6286 0.4839 0.059 Uiso 0.687(6) 1 calc R U P C 1
C50A C 1.0177(7) 0.681(2) 0.4526(6) 0.029(2) Uani 0.313(6) 1 d D U P C 2
C51A C 1.0444(7) 0.7654(19) 0.4723(5) 0.0306(19) Uani 0.313(6) 1 d D U P C 2
C52A C 1.0059(6) 0.8126(15) 0.4892(4) 0.034(2) Uani 0.313(6) 1 d D U P C 2
H52A H 1.0217 0.8673 0.5039 0.041 Uiso 0.313(6) 1 calc R U P C 2
C53A C 0.9444(5) 0.7782(11) 0.4840(3) 0.034(2) Uani 0.313(6) 1 d D U P C 2
H53A H 0.9181 0.8114 0.4951 0.041 Uiso 0.313(6) 1 calc R U P C 2
C54A C 0.9203(6) 0.6979(10) 0.4633(3) 0.0327(19) Uani 0.313(6) 1 d D U P C 2
H54A H 0.8777 0.6775 0.4604 0.039 Uiso 0.313(6) 1 calc R U P C 2
C55A C 0.9563(6) 0.6456(9) 0.4465(3) 0.0280(17) Uani 0.313(6) 1 d D U P C 2
C56A C 0.9264(4) 0.5526(8) 0.4254(2) 0.0291(17) Uani 0.313(6) 1 d D U P C 2
H56A H 0.9576 0.5251 0.4145 0.035 Uiso 0.313(6) 1 calc R U P C 2
C57A C 0.8699(4) 0.5972(8) 0.40258(18) 0.0391(19) Uani 0.313(6) 1 d D U P C 2
H57D H 0.8401 0.6296 0.4129 0.059 Uiso 0.313(6) 1 calc R U P C 2
H57E H 0.8500 0.5357 0.3898 0.059 Uiso 0.313(6) 1 calc R U P C 2
H57F H 0.8834 0.6549 0.3904 0.059 Uiso 0.313(6) 1 calc R U P C 2
C58A C 0.9073(9) 0.4543(13) 0.4424(4) 0.041(3) Uani 0.313(6) 1 d D U P C 2
H58D H 0.9433 0.4292 0.4578 0.061 Uiso 0.313(6) 1 calc R U P C 2
H58E H 0.8922 0.3925 0.4287 0.061 Uiso 0.313(6) 1 calc R U P C 2
H58F H 0.8740 0.4782 0.4518 0.061 Uiso 0.313(6) 1 calc R U P C 2
C59A C 1.1125(7) 0.7985(17) 0.4786(5) 0.030(2) Uani 0.313(6) 1 d D U P C 2
H59A H 1.1226 0.8063 0.4587 0.036 Uiso 0.313(6) 1 calc R U P C 2
C60A C 1.1287(9) 0.9118(15) 0.4943(5) 0.040(3) Uani 0.313(6) 1 d D U P C 2
H60D H 1.0978 0.9679 0.4849 0.060 Uiso 0.313(6) 1 calc R U P C 2
H60E H 1.1702 0.9355 0.4926 0.060 Uiso 0.313(6) 1 calc R U P C 2
H60F H 1.1283 0.9043 0.5153 0.060 Uiso 0.313(6) 1 calc R U P C 2
C61A C 1.1576(10) 0.7113(17) 0.4955(6) 0.033(3) Uani 0.313(6) 1 d D U P C 2
H61D H 1.1469 0.6946 0.5144 0.049 Uiso 0.313(6) 1 calc R U P C 2
H61E H 1.2002 0.7405 0.4993 0.049 Uiso 0.313(6) 1 calc R U P C 2
H61F H 1.1546 0.6427 0.4836 0.049 Uiso 0.313(6) 1 calc R U P C 2
C62 C 1.05704(9) 0.50875(14) 0.34823(4) 0.0293(4) Uani 1 1 d . U . . .
C63 C 1.09250(9) 0.53238(15) 0.32745(4) 0.0323(4) Uani 1 1 d . U . . .
C64 C 1.06799(11) 0.49950(18) 0.29810(5) 0.0456(5) Uani 1 1 d . U . . .
H64 H 1.0904 0.5169 0.2835 0.055 Uiso 1 1 calc R U . . .
C65 C 1.01226(12) 0.44251(19) 0.28959(5) 0.0539(6) Uani 1 1 d . U . . .
H65 H 0.9971 0.4201 0.2695 0.065 Uiso 1 1 calc R U . . .
C66 C 0.97896(11) 0.41836(18) 0.31020(5) 0.0468(5) Uani 1 1 d . U . . .
H66 H 0.9411 0.3777 0.3043 0.056 Uiso 1 1 calc DR U . . .
C67 C 0.99942(9) 0.45212(15) 0.33963(5) 0.0363(4) Uani 1 1 d D U . . .
C68 C 0.9588(2) 0.4256(7) 0.36174(16) 0.0394(15) Uani 0.687(6) 1 d D U P C 1
H68 H 0.9814 0.4547 0.3816 0.047 Uiso 0.687(6) 1 calc R U P C 1
C69 C 0.89382(13) 0.4840(3) 0.35353(7) 0.0408(9) Uani 0.687(6) 1 d D U P C 1
H69A H 0.8993 0.5652 0.3560 0.061 Uiso 0.687(6) 1 calc R U P C 1
H69B H 0.8681 0.4564 0.3666 0.061 Uiso 0.687(6) 1 calc R U P C 1
H69C H 0.8732 0.4672 0.3328 0.061 Uiso 0.687(6) 1 calc R U P C 1
C70 C 0.9470(2) 0.3007(3) 0.36534(11) 0.0530(10) Uani 0.687(6) 1 d D U P C 1
H70A H 0.9218 0.2709 0.3466 0.079 Uiso 0.687(6) 1 calc R U P C 1
H70B H 0.9248 0.2903 0.3811 0.079 Uiso 0.687(6) 1 calc R U P C 1
H70C H 0.9869 0.2609 0.3706 0.079 Uiso 0.687(6) 1 calc R U P C 1
C68A C 0.9553(6) 0.4305(15) 0.3590(4) 0.050(4) Uani 0.313(6) 1 d D U P C 2
H68A H 0.9562 0.4943 0.3731 0.060 Uiso 0.313(6) 1 calc R U P C 2
C69A C 0.9754(5) 0.3235(8) 0.3760(2) 0.057(2) Uani 0.313(6) 1 d D U P C 2
H69D H 0.9387 0.2842 0.3793 0.086 Uiso 0.313(6) 1 calc R U P C 2
H69E H 1.0036 0.3414 0.3952 0.086 Uiso 0.313(6) 1 calc DR U P C 2
H69F H 0.9971 0.2755 0.3645 0.086 Uiso 0.313(6) 1 calc DR U P C 2
C70A C 0.8910(3) 0.4201(7) 0.33836(19) 0.052(2) Uani 0.313(6) 1 d D U P C 2
H70D H 0.8593 0.4363 0.3494 0.078 Uiso 0.313(6) 1 calc R U P C 2
H70E H 0.8852 0.3438 0.3304 0.078 Uiso 0.313(6) 1 calc DR U P C 2
H70F H 0.8870 0.4735 0.3220 0.078 Uiso 0.313(6) 1 calc DR U P C 2
C71 C 1.15713(9) 0.58417(16) 0.33591(4) 0.0343(4) Uani 1 1 d . U . . .
H71 H 1.1576 0.6423 0.3515 0.041 Uiso 1 1 calc R U . . .
C72 C 1.17618(11) 0.6393(2) 0.30972(5) 0.0460(5) Uani 1 1 d . U . . .
H72A H 1.1820 0.5816 0.2956 0.069 Uiso 1 1 calc R U . . .
H72B H 1.2153 0.6803 0.3169 0.069 Uiso 1 1 calc R U . . .
H72C H 1.1435 0.6915 0.2999 0.069 Uiso 1 1 calc R U . . .
C73 C 1.20555(11) 0.4947(2) 0.34879(6) 0.0519(6) Uani 1 1 d . U . . .
H73A H 1.2023 0.4327 0.3346 0.078 Uiso 1 1 calc R U . . .
H73B H 1.1980 0.4667 0.3675 0.078 Uiso 1 1 calc R U . . .
H73C H 1.2474 0.5274 0.3525 0.078 Uiso 1 1 calc R U . . .
C74 C 0.86926(10) 0.9678(2) 0.38344(5) 0.0435(5) Uani 1 1 d . U . . .
C75 C 0.89670(13) 1.0154(3) 0.41392(6) 0.0650(8) Uani 1 1 d . U . . .
H75A H 0.9372 1.0497 0.4142 0.098 Uiso 1 1 calc R U . . .
H75B H 0.9022 0.9552 0.4287 0.098 Uiso 1 1 calc R U . . .
H75C H 0.8685 1.0722 0.4186 0.098 Uiso 1 1 calc R U . . .
C76 C 0.80425(11) 0.9239(3) 0.38142(7) 0.0679(8) Uani 1 1 d . U . . .
H76A H 0.7869 0.8948 0.3614 0.102 Uiso 1 1 calc R U . . .
H76B H 0.7778 0.9846 0.3856 0.102 Uiso 1 1 calc R U . . .
H76C H 0.8059 0.8636 0.3959 0.102 Uiso 1 1 calc R U . . .
C77 C 0.86913(13) 1.0527(2) 0.35899(6) 0.0592(7) Uani 1 1 d . U . . .
H77A H 0.8510 1.0186 0.3396 0.089 Uiso 1 1 calc R U . . .
H77B H 0.9120 1.0762 0.3597 0.089 Uiso 1 1 calc R U . . .
H77C H 0.8443 1.1180 0.3618 0.089 Uiso 1 1 calc R U . . .
C78 C 0.89295(9) 0.79039(18) 0.30238(4) 0.0359(4) Uani 1 1 d . U . . .
C79 C 0.92542(9) 0.68617(17) 0.29571(4) 0.0373(4) Uani 1 1 d . U . . .
H79A H 0.8967 0.6419 0.2806 0.056 Uiso 1 1 calc R U . . .
H79B H 0.9388 0.6417 0.3139 0.056 Uiso 1 1 calc R U . . .
H79C H 0.9619 0.7070 0.2883 0.056 Uiso 1 1 calc R U . . .
C80 C 0.83576(10) 0.7663(3) 0.31368(5) 0.0567(7) Uani 1 1 d . U . . .
H80A H 0.8171 0.8370 0.3179 0.085 Uiso 1 1 calc R U . . .
H80B H 0.8474 0.7216 0.3319 0.085 Uiso 1 1 calc R U . . .
H80C H 0.8056 0.7247 0.2986 0.085 Uiso 1 1 calc R U . . .
C81 C 0.87803(12) 0.8690(2) 0.27578(5) 0.0548(6) Uani 1 1 d . U . . .
H81A H 0.9161 0.8844 0.2691 0.082 Uiso 1 1 calc R U . . .
H81B H 0.8612 0.9394 0.2815 0.082 Uiso 1 1 calc R U . . .
H81C H 0.8471 0.8339 0.2596 0.082 Uiso 1 1 calc R U . . .
C82 C 1.07133(10) 1.01152(17) 0.42583(5) 0.0385(4) Uani 1 1 d . . . . .
H82A H 1.0476 1.0799 0.4192 0.058 Uiso 1 1 calc R U . . .
H82B H 1.1095 1.0306 0.4407 0.058 Uiso 1 1 calc R U . . .
H82C H 1.0460 0.9605 0.4347 0.058 Uiso 1 1 calc R U . . .
C83 C 1.14429(10) 1.02984(16) 0.37145(5) 0.0390(5) Uani 1 1 d . . . . .
H83A H 1.1555 0.9855 0.3557 0.059 Uiso 1 1 calc R U . . .
H83B H 1.1823 1.0536 0.3858 0.059 Uiso 1 1 calc R U . . .
H83C H 1.1206 1.0960 0.3627 0.059 Uiso 1 1 calc R U . . .
C84 C 0.97747(13) 1.09919(19) 0.30747(5) 0.0543(6) Uani 1 1 d . . . . .
H84A H 0.9781 1.1035 0.2864 0.082 Uiso 1 1 calc R U . . .
H84B H 1.0054 1.1562 0.3186 0.082 Uiso 1 1 calc R U . . .
H84C H 0.9350 1.1123 0.3096 0.082 Uiso 1 1 calc R U . . .
C85 C 1.06401(10) 0.86657(19) 0.30623(5) 0.0450(5) Uani 1 1 d . . . . .
H85A H 1.0455 0.8504 0.2853 0.067 Uiso 1 1 calc R U . . .
H85B H 1.0740 0.7961 0.3172 0.067 Uiso 1 1 calc R U . . .
H85C H 1.1022 0.9103 0.3079 0.067 Uiso 1 1 calc R U . . .
C86 C 1.22404(9) 0.62780(17) 0.42718(4) 0.0350(4) Uani 1 1 d . . . . .
H86A H 1.2180 0.5713 0.4114 0.053 Uiso 1 1 calc R U . . .
H86B H 1.1964 0.6115 0.4404 0.053 Uiso 1 1 calc R U . . .
H86C H 1.2675 0.6263 0.4386 0.053 Uiso 1 1 calc R U . . .
C87 C 1.23428(9) 0.89717(18) 0.43915(5) 0.0403(5) Uani 1 1 d . . . . .
H87A H 1.2773 0.9169 0.4391 0.060 Uiso 1 1 calc R U . . .
H87B H 1.2326 0.8699 0.4589 0.060 Uiso 1 1 calc R U . . .
H87C H 1.2077 0.9635 0.4342 0.060 Uiso 1 1 calc R U . . .
C88 C 1.24219(10) 0.80338(17) 0.37476(5) 0.0385(5) Uani 1 1 d . . . . .
H88A H 1.2093 0.8219 0.3571 0.058 Uiso 1 1 calc R U . . .
H88B H 1.2638 0.7353 0.3710 0.058 Uiso 1 1 calc R U . . .
H88C H 1.2720 0.8654 0.3792 0.058 Uiso 1 1 calc R U . . .
C89 C 1.24700(9) 0.20300(17) 0.51371(5) 0.0368(4) Uani 1 1 d . U . . .
C90 C 1.24104(9) 0.31891(18) 0.51281(5) 0.0402(5) Uani 1 1 d . U . . .
H90 H 1.2342 0.3577 0.5297 0.048 Uiso 1 1 calc R U . . .
C91 C 1.24484(9) 0.37840(18) 0.48781(6) 0.0474(6) Uani 1 1 d . U . . .
H91 H 1.2408 0.4576 0.4877 0.057 Uiso 1 1 calc R U . . .
C92 C 1.25432(11) 0.3250(2) 0.46309(6) 0.0533(6) Uani 1 1 d . U . . .
H92 H 1.2570 0.3666 0.4459 0.064 Uiso 1 1 calc R U . . .
C93 C 1.25993(14) 0.2113(2) 0.46347(6) 0.0603(7) Uani 1 1 d . U . . .
H93 H 1.2663 0.1733 0.4464 0.072 Uiso 1 1 calc R U . . .
C94 C 1.25648(12) 0.15056(19) 0.48847(5) 0.0492(6) Uani 1 1 d . U . . .
H94 H 1.2607 0.0714 0.4883 0.059 Uiso 1 1 calc R U . . .
C95 C 1.24165(12) 0.1372(2) 0.54043(5) 0.0538(6) Uani 1 1 d . U . . .
H95A H 1.2010 0.0998 0.5365 0.081 Uiso 1 1 calc R U . . .
H95B H 1.2456 0.1877 0.5574 0.081 Uiso 1 1 calc R U . . .
H95C H 1.2749 0.0809 0.5449 0.081 Uiso 1 1 calc R U . . .
C100 C 0.7203(2) 1.0401(4) 0.27614(9) 0.0507(9) Uani 0.604(3) 1 d D U P D 1
C101 C 0.7197(4) 1.0064(6) 0.24746(13) 0.0552(11) Uani 0.604(3) 1 d D U P D 1
H101 H 0.7373 1.0532 0.2350 0.066 Uiso 0.604(3) 1 calc R U P D 1
C102 C 0.6934(2) 0.9047(4) 0.23683(10) 0.0587(10) Uani 0.604(3) 1 d D U P D 1
H102 H 0.6963 0.8796 0.2178 0.070 Uiso 0.604(3) 1 calc R U P D 1
C103 C 0.6633(2) 0.8398(4) 0.25345(9) 0.0639(11) Uani 0.604(3) 1 d D U P D 1
H103 H 0.6433 0.7722 0.2456 0.077 Uiso 0.604(3) 1 calc R U P D 1
C104 C 0.6625(2) 0.8745(4) 0.28156(10) 0.0637(10) Uani 0.604(3) 1 d D U P D 1
H104 H 0.6417 0.8305 0.2933 0.076 Uiso 0.604(3) 1 calc R U P D 1
C105 C 0.6916(3) 0.9724(5) 0.29314(11) 0.0536(11) Uani 0.604(3) 1 d D U P D 1
H105 H 0.6919 0.9934 0.3129 0.064 Uiso 0.604(3) 1 calc R U P D 1
C106 C 0.7503(4) 1.1474(5) 0.28867(18) 0.0795(19) Uani 0.604(3) 1 d D U P D 1
H10A H 0.7927 1.1511 0.2857 0.119 Uiso 0.604(3) 1 calc R U P D 1
H10B H 0.7519 1.1508 0.3100 0.119 Uiso 0.604(3) 1 calc R U P D 1
H10C H 0.7260 1.2108 0.2786 0.119 Uiso 0.604(3) 1 calc R U P D 1
C200 C 0.7437(8) 1.0874(13) 0.2791(3) 0.0535(16) Uani 0.221(3) 1 d D U P E 2
C201 C 0.7130(9) 1.0331(15) 0.2974(3) 0.0542(17) Uani 0.221(3) 1 d D U P E 2
H201 H 0.7174 1.0593 0.3172 0.065 Uiso 0.221(3) 1 calc R U P E 2
C202 C 0.6760(9) 0.9413(16) 0.2879(3) 0.0568(17) Uani 0.221(3) 1 d D U P E 2
H202 H 0.6549 0.9066 0.3012 0.068 Uiso 0.221(3) 1 calc R U P E 2
C203 C 0.6686(7) 0.8984(13) 0.2598(3) 0.0608(17) Uani 0.221(3) 1 d D U P E 2
H203 H 0.6424 0.8358 0.2532 0.073 Uiso 0.221(3) 1 calc R U P E 2
C204 C 0.7018(8) 0.9515(14) 0.2413(3) 0.0580(19) Uani 0.221(3) 1 d D U P E 2
H204 H 0.6985 0.9250 0.2217 0.070 Uiso 0.221(3) 1 calc R U P E 2
C205 C 0.7391(7) 1.0423(14) 0.2517(3) 0.0565(18) Uani 0.221(3) 1 d D U P E 2
H205 H 0.7626 1.0749 0.2391 0.068 Uiso 0.221(3) 1 calc R U P E 2
C206 C 0.7830(7) 1.1907(12) 0.2903(3) 0.069(3) Uani 0.221(3) 1 d D U P E 2
H20A H 0.7795 1.2083 0.3105 0.104 Uiso 0.221(3) 1 calc R U P E 2
H20B H 0.8267 1.1758 0.2904 0.104 Uiso 0.221(3) 1 calc R U P E 2
H20C H 0.7679 1.2543 0.2772 0.104 Uiso 0.221(3) 1 calc R U P E 2
C300 C 0.6882(14) 0.964(2) 0.2852(4) 0.0568(18) Uani 0.175(3) 1 d D U P F 3
C301 C 0.6868(7) 0.9394(13) 0.2557(3) 0.0558(16) Uani 0.175(3) 1 d D U P F 3
H301 H 0.6602 0.8825 0.2454 0.067 Uiso 0.175(3) 1 calc R U P F 3
C302 C 0.7243(14) 0.999(2) 0.2419(5) 0.0540(19) Uani 0.175(3) 1 d D U P F 3
H302 H 0.7321 0.9717 0.2239 0.065 Uiso 0.175(3) 1 calc R U P F 3
C303 C 0.7514(7) 1.0993(12) 0.2537(3) 0.0518(18) Uani 0.175(3) 1 d D U P F 3
H303 H 0.7668 1.1515 0.2418 0.062 Uiso 0.175(3) 1 calc R U P F 3
C304 C 0.7551(13) 1.1207(18) 0.2832(4) 0.053(2) Uani 0.175(3) 1 d D U P F 3
H304 H 0.7788 1.1824 0.2927 0.064 Uiso 0.175(3) 1 calc R U P F 3
C305 C 0.7239(11) 1.0517(16) 0.2992(4) 0.0533(18) Uani 0.175(3) 1 d D U P F 3
H305 H 0.7273 1.0653 0.3197 0.064 Uiso 0.175(3) 1 calc R U P F 3
C306 C 0.6591(8) 0.8805(11) 0.3020(3) 0.069(3) Uani 0.175(3) 1 d D U P F 3
H30A H 0.6358 0.8249 0.2881 0.103 Uiso 0.175(3) 1 calc R U P F 3
H30B H 0.6918 0.8429 0.3168 0.103 Uiso 0.175(3) 1 calc R U P F 3
H30C H 0.6307 0.9193 0.3120 0.103 Uiso 0.175(3) 1 calc R U P F 3
C107 C 0.2148(2) 0.0572(3) 0.28280(11) 0.0416(10) Uani 0.620(4) 1 d D U P G 1
C108 C 0.23183(18) 0.0949(4) 0.25751(11) 0.0451(9) Uani 0.620(4) 1 d D U P G 1
H108 H 0.2618 0.0546 0.2500 0.054 Uiso 0.620(4) 1 calc R U P G 1
C109 C 0.2053(3) 0.1908(5) 0.24330(14) 0.0488(12) Uani 0.620(4) 1 d D U P G 1
H109 H 0.2171 0.2157 0.2259 0.059 Uiso 0.620(4) 1 calc R U P G 1
C110 C 0.1616(6) 0.2515(10) 0.2540(2) 0.0533(13) Uani 0.620(4) 1 d D U P G 1
H110 H 0.1443 0.3180 0.2442 0.064 Uiso 0.620(4) 1 calc R U P G 1
C111 C 0.1432(3) 0.2145(5) 0.27916(14) 0.0595(12) Uani 0.620(4) 1 d D U P G 1
H111 H 0.1129 0.2537 0.2867 0.071 Uiso 0.620(4) 1 calc R U P G 1
C112 C 0.1711(3) 0.1187(4) 0.29247(10) 0.0501(10) Uani 0.620(4) 1 d D U P G 1
H112 H 0.1591 0.0931 0.3097 0.060 Uiso 0.620(4) 1 calc R U P G 1
C113 C 0.24351(19) -0.0459(3) 0.29885(9) 0.0523(10) Uani 0.620(4) 1 d D U P G 1
H11A H 0.2590 -0.0289 0.3200 0.078 Uiso 0.620(4) 1 calc R U P G 1
H11B H 0.2782 -0.0708 0.2906 0.078 Uiso 0.620(4) 1 calc R U P G 1
H11C H 0.2121 -0.1053 0.2964 0.078 Uiso 0.620(4) 1 calc R U P G 1
C207 C 0.2252(3) 0.0890(6) 0.27292(19) 0.0402(14) Uani 0.380(4) 1 d D U P G 2
C208 C 0.1966(4) 0.0913(7) 0.29617(18) 0.0470(14) Uani 0.380(4) 1 d D U P G 2
H208 H 0.2064 0.0368 0.3115 0.056 Uiso 0.380(4) 1 calc R U P G 2
C209 C 0.1530(4) 0.1749(8) 0.29689(18) 0.0591(15) Uani 0.380(4) 1 d D U P G 2
H209 H 0.1330 0.1792 0.3129 0.071 Uiso 0.380(4) 1 calc R U P G 2
C210 C 0.1393(5) 0.2525(8) 0.2737(2) 0.0590(17) Uani 0.380(4) 1 d D U P G 2
H210 H 0.1096 0.3094 0.2741 0.071 Uiso 0.380(4) 1 calc R U P G 2
C211 C 0.1675(10) 0.2497(16) 0.2500(4) 0.0508(18) Uani 0.380(4) 1 d D U P G 2
H211 H 0.1571 0.3027 0.2343 0.061 Uiso 0.380(4) 1 calc R U P G 2
C212 C 0.2114(5) 0.1669(9) 0.2499(2) 0.0458(15) Uani 0.380(4) 1 d D U P G 2
H212 H 0.2321 0.1633 0.2342 0.055 Uiso 0.380(4) 1 calc R U P G 2
C213 C 0.2720(3) 0.0014(5) 0.27135(16) 0.0579(18) Uani 0.380(4) 1 d D U P G 2
H21A H 0.2875 0.0125 0.2534 0.087 Uiso 0.380(4) 1 calc R U P G 2
H21B H 0.3069 0.0066 0.2889 0.087 Uiso 0.380(4) 1 calc R U P G 2
H21C H 0.2527 -0.0727 0.2707 0.087 Uiso 0.380(4) 1 calc R U P G 2
C114 C 0.5279(5) 0.0031(10) 0.5179(2) 0.059(2) Uani 0.360(5) 1 d D U P H -1
C115 C 0.4821(4) 0.0552(8) 0.5283(2) 0.0585(18) Uani 0.360(5) 1 d D U P H -1
H115 H 0.4915 0.0825 0.5481 0.070 Uiso 0.360(5) 1 calc R U P H -1
C116 C 0.4227(6) 0.0691(16) 0.5108(3) 0.0601(18) Uani 0.360(5) 1 d D U P H -1
H116 H 0.3908 0.1027 0.5185 0.072 Uiso 0.360(5) 1 calc R U P H -1
C117 C 0.4114(5) 0.0316(10) 0.4814(2) 0.0581(18) Uani 0.360(5) 1 d D U P H -1
H117 H 0.3716 0.0430 0.4683 0.070 Uiso 0.360(5) 1 calc R U P H -1
C118 C 0.4582(5) -0.0222(9) 0.4710(2) 0.061(2) Uani 0.360(5) 1 d D U P H -1
H118 H 0.4490 -0.0504 0.4513 0.073 Uiso 0.360(5) 1 calc R U P H -1
C119 C 0.5188(5) -0.0360(6) 0.4891(2) 0.0607(19) Uani 0.360(5) 1 d D U P H -1
H119 H 0.5513 -0.0698 0.4819 0.073 Uiso 0.360(5) 1 calc R U P H -1
C120 C 0.5882(4) -0.0110(7) 0.5390(2) 0.073(2) Uani 0.360(5) 1 d D U P H -1
H12A H 0.6172 -0.0490 0.5291 0.109 Uiso 0.360(5) 1 calc R U P H -1
H12B H 0.6051 0.0627 0.5460 0.109 Uiso 0.360(5) 1 calc R U P H -1
H12C H 0.5829 -0.0559 0.5559 0.109 Uiso 0.360(5) 1 calc R U P H -1
C214 C 0.5336(8) -0.0160(15) 0.5044(5) 0.060(2) Uani 0.140(5) 1 d D U P H -2
C215 C 0.5254(10) 0.030(2) 0.5307(5) 0.060(3) Uani 0.140(5) 1 d D U P H -2
H215 H 0.5594 0.0325 0.5476 0.072 Uiso 0.140(5) 1 calc R U P H -2
C216 C 0.4685(10) 0.073(2) 0.5325(5) 0.061(3) Uani 0.140(5) 1 d D U P H -2
H216 H 0.4633 0.1054 0.5505 0.073 Uiso 0.140(5) 1 calc R U P H -2
C217 C 0.4190(13) 0.069(5) 0.5078(6) 0.059(3) Uani 0.140(5) 1 d D U P H -2
H217 H 0.3798 0.1004 0.5085 0.071 Uiso 0.140(5) 1 calc R U P H -2
C218 C 0.4268(10) 0.019(3) 0.4818(5) 0.059(3) Uani 0.140(5) 1 d D U P H -2
H218 H 0.3917 0.0094 0.4656 0.071 Uiso 0.140(5) 1 calc R U P H -2
C219 C 0.4849(11) -0.018(3) 0.4791(5) 0.058(3) Uani 0.140(5) 1 d D U P H -2
H219 H 0.4910 -0.0442 0.4607 0.070 Uiso 0.140(5) 1 calc R U P H -2
C220 C 0.5928(10) -0.065(2) 0.5018(6) 0.069(4) Uani 0.140(5) 1 d D U P H -2
H22A H 0.6234 -0.0585 0.5209 0.103 Uiso 0.140(5) 1 calc R U P H -2
H22B H 0.5866 -0.1440 0.4963 0.103 Uiso 0.140(5) 1 calc R U P H -2
H22C H 0.6081 -0.0249 0.4865 0.103 Uiso 0.140(5) 1 calc R U P H -2

loop_
_atom_site_aniso_label
_atom_site_aniso_U_11
_atom_site_aniso_U_22
_atom_site_aniso_U_33
_atom_site_aniso_U_23
_atom_site_aniso_U_13
_atom_site_aniso_U_12
Si2 0.0192(2) 0.0303(2) 0.0219(2) 0.00574(18) 0.00650(17) 0.00200(17)
Al1 0.0160(2) 0.0260(2) 0.0172(2) -0.00360(18) 0.00357(17) -0.00152(17)
Al2 0.0256(3) 0.0272(3) 0.0210(2) -0.00196(19) 0.00418(19) 0.00013(19)
Al4 0.0184(3) 0.0358(3) 0.0320(3) -0.0052(2) 0.0035(2) 0.0020(2)
Al5 0.0175(2) 0.0228(2) 0.0200(2) 0.00261(18) 0.00206(17) -0.00251(17)
Al6 0.0256(3) 0.0225(2) 0.0312(3) -0.0007(2) 0.0099(2) -0.00262(19)
Al7 0.0402(3) 0.0286(3) 0.0295(3) 0.0056(2) 0.0185(2) 0.0024(2)
Al8 0.0184(3) 0.0309(3) 0.0287(3) -0.0026(2) 0.00543(19) -0.00414(19)
O1 0.0170(6) 0.0300(6) 0.0220(6) -0.0044(5) 0.0032(4) -0.0003(4)
Si1 0.0203(13) 0.0419(18) 0.0190(11) -0.0071(11) 0.0002(8) -0.0089(12)
O2 0.024(2) 0.028(3) 0.020(2) -0.0048(18) 0.0053(17) -0.0054(17)
O3 0.0238(17) 0.030(2) 0.0227(16) -0.0019(14) -0.0003(13) -0.0050(16)
C30 0.029(2) 0.035(3) 0.027(2) -0.0011(19) -0.0047(16) -0.0029(19)
C31 0.034(3) 0.032(2) 0.047(4) 0.003(2) -0.003(2) 0.003(2)
C32 0.034(2) 0.070(3) 0.042(2) 0.005(3) 0.0032(17) 0.017(2)
C33 0.030(3) 0.050(4) 0.024(2) -0.006(2) -0.0063(17) -0.006(2)
O4 0.0227(19) 0.037(3) 0.027(2) -0.0034(17) 0.0078(16) -0.0068(17)
C34 0.022(2) 0.042(3) 0.033(2) -0.0013(19) 0.0080(17) -0.0140(19)
C35 0.048(2) 0.077(3) 0.036(2) 0.0157(19) 0.0040(16) -0.026(2)
C36 0.034(2) 0.065(3) 0.102(4) 0.017(3) 0.031(2) -0.0075(19)
C37 0.061(3) 0.056(2) 0.046(2) -0.0082(18) 0.0180(19) -0.034(2)
Al3 0.038(2) 0.0291(10) 0.0210(11) -0.0038(7) 0.0091(12) -0.0021(11)
C40 0.060(4) 0.056(4) 0.061(4) 0.010(3) 0.038(3) 0.008(3)
C41 0.065(4) 0.035(2) 0.027(2) -0.0037(16) 0.003(3) -0.004(3)
Si1A 0.0136(15) 0.0146(12) 0.0208(16) -0.0014(10) 0.0057(11) 0.0033(10)
O2A 0.023(3) 0.023(3) 0.021(3) -0.001(2) 0.004(2) 0.000(2)
O3A 0.024(2) 0.019(2) 0.023(2) -0.0035(17) 0.0003(18) 0.001(2)
C30A 0.035(3) 0.024(3) 0.028(3) 0.001(2) -0.015(2) 0.005(3)
C31A 0.054(5) 0.025(3) 0.038(4) 0.004(3) -0.002(3) 0.001(3)
C32A 0.040(4) 0.035(3) 0.072(4) 0.010(3) 0.002(3) 0.011(2)
C33A 0.066(6) 0.040(4) 0.052(5) -0.005(3) -0.026(4) 0.005(4)
O4A 0.022(2) 0.026(3) 0.032(3) -0.004(2) 0.008(2) -0.0052(19)
C34A 0.032(3) 0.032(3) 0.037(3) -0.004(2) 0.011(2) -0.010(2)
C35A 0.063(4) 0.074(4) 0.059(3) -0.021(3) 0.037(3) -0.038(3)
C36A 0.039(3) 0.044(3) 0.058(3) 0.001(2) 0.001(2) -0.020(2)
C37A 0.040(3) 0.039(3) 0.084(4) 0.015(3) 0.013(3) -0.013(2)
Al3A 0.029(2) 0.0269(15) 0.0171(12) -0.0018(9) 0.0029(11) 0.0013(12)
C40A 0.041(3) 0.056(5) 0.018(2) 0.003(3) 0.001(2) -0.004(3)
C41A 0.047(4) 0.029(3) 0.029(3) -0.0081(19) 0.006(3) -0.007(3)
O5 0.0175(6) 0.0291(6) 0.0219(6) -0.0039(5) 0.0042(4) -0.0004(4)
O6 0.0181(6) 0.0296(6) 0.0226(6) 0.0054(5) 0.0027(4) -0.0021(4)
O7 0.0261(6) 0.0259(6) 0.0276(6) 0.0050(5) 0.0105(5) 0.0022(5)
O8 0.0274(7) 0.0437(8) 0.0320(7) 0.0065(6) 0.0141(5) 0.0049(5)
O9 0.0247(6) 0.0349(7) 0.0234(6) 0.0067(5) 0.0060(5) 0.0043(5)
O10 0.0189(6) 0.0236(6) 0.0249(6) -0.0012(4) 0.0053(4) -0.0026(4)
N1 0.0228(7) 0.0292(7) 0.0230(7) -0.0033(6) 0.0047(5) -0.0045(6)
N2 0.0202(7) 0.0317(8) 0.0189(7) -0.0036(6) 0.0046(5) -0.0014(6)
N3 0.0196(7) 0.0306(8) 0.0214(7) 0.0045(6) 0.0005(5) -0.0050(5)
N4 0.0246(8) 0.0237(7) 0.0249(7) 0.0017(6) 0.0001(6) -0.0012(5)
C1 0.045(2) 0.0465(14) 0.0386(12) -0.0060(10) 0.0076(12) -0.0217(12)
C1A 0.045(2) 0.0465(14) 0.0386(12) -0.0060(10) 0.0076(12) -0.0217(12)
C2 0.0261(10) 0.0321(9) 0.0314(10) -0.0054(7) 0.0037(7) -0.0064(7)
C3 0.0259(9) 0.0314(9) 0.0287(9) -0.0087(7) 0.0016(7) -0.0048(7)
C4 0.0208(9) 0.0345(9) 0.0233(9) -0.0073(7) 0.0009(6) 0.0018(7)
C5 0.0310(10) 0.0452(11) 0.0299(10) -0.0152(8) 0.0065(7) -0.0039(8)
C6 0.0293(9) 0.0280(9) 0.0234(9) -0.0026(7) 0.0046(7) -0.0086(7)
C7 0.0291(10) 0.0436(11) 0.0286(9) -0.0008(8) 0.0070(7) -0.0073(8)
C15 0.033(5) 0.061(5) 0.036(5) 0.007(5) 0.013(5) 0.000(5)
C16 0.050(7) 0.072(8) 0.045(7) 0.006(6) 0.020(6) 0.009(7)
C17 0.030(6) 0.068(8) 0.049(8) 0.008(7) 0.012(6) -0.005(6)
C15A 0.0348(13) 0.0599(15) 0.0268(12) 0.0018(11) 0.0132(10) 0.0043(11)
C16A 0.083(2) 0.073(2) 0.0377(15) -0.0066(14) 0.0126(14) 0.0278(17)
C17A 0.0313(14) 0.097(2) 0.0521(19) 0.0161(16) 0.0153(12) 0.0027(13)
C8 0.0416(12) 0.0642(14) 0.0275(10) 0.0011(9) 0.0107(8) -0.0028(10)
C9 0.0484(13) 0.0590(14) 0.0269(10) 0.0061(9) 0.0037(9) -0.0045(10)
C10 0.0401(12) 0.0374(11) 0.0350(11) 0.0039(8) 0.0004(8) -0.0015(8)
C11 0.0363(10) 0.0254(9) 0.0322(10) -0.0024(7) 0.0054(8) -0.0050(7)
C12 0.045(5) 0.025(6) 0.038(5) -0.008(5) 0.006(4) 0.005(5)
C13 0.043(7) 0.029(10) 0.047(9) -0.012(8) 0.006(6) 0.014(6)
C14 0.046(9) 0.027(8) 0.035(7) -0.001(6) 0.006(7) 0.003(7)
C12A 0.0451(16) 0.0298(18) 0.0365(15) 0.0005(11) 0.0097(13) 0.0079(12)
C13A 0.0433(17) 0.038(2) 0.061(2) -0.0109(15) 0.0178(15) 0.0011(12)
C14A 0.054(2) 0.041(2) 0.0461(16) -0.0126(14) -0.0034(16) 0.0148(15)
C18 0.0282(9) 0.0412(10) 0.0178(8) -0.0092(7) 0.0085(6) -0.0079(7)
C19 0.0392(11) 0.0416(10) 0.0177(8) -0.0079(7) 0.0087(7) -0.0100(8)
C20 0.0508(13) 0.0531(12) 0.0199(9) -0.0042(8) 0.0088(8) -0.0149(10)
C21 0.0425(12) 0.0680(14) 0.0242(10) -0.0101(9) 0.0156(8) -0.0219(10)
C22 0.0313(11) 0.0672(14) 0.0289(10) -0.0123(9) 0.0151(8) -0.0104(9)
C23 0.0283(10) 0.0529(12) 0.0241(9) -0.0127(8) 0.0115(7) -0.0055(8)
C24 0.0249(10) 0.0568(13) 0.0384(11) -0.0040(9) 0.0127(8) 0.0043(8)
C25 0.0324(11) 0.0614(14) 0.0383(11) -0.0078(10) 0.0081(8) 0.0121(9)
C26 0.0372(13) 0.0604(15) 0.0628(15) -0.0170(12) 0.0126(10) 0.0021(10)
C27 0.0417(11) 0.0408(11) 0.0215(9) 0.0006(8) 0.0058(7) -0.0021(8)
C28 0.0601(14) 0.0467(12) 0.0273(10) 0.0040(9) 0.0077(9) -0.0017(10)
C29 0.0388(12) 0.0492(12) 0.0342(11) -0.0021(9) -0.0030(8) -0.0013(9)
C38 0.0356(11) 0.0372(10) 0.0369(11) -0.0076(8) 0.0048(8) 0.0073(8)
C39 0.0439(12) 0.0430(11) 0.0278(10) 0.0031(8) 0.0035(8) -0.0116(9)
C42 0.0308(11) 0.0504(13) 0.0533(13) -0.0013(10) 0.0195(9) 0.0057(9)
C43 0.0183(9) 0.0462(12) 0.0497(12) -0.0134(9) 0.0024(8) -0.0020(8)
C44 0.0328(11) 0.0483(12) 0.0337(10) -0.0004(9) -0.0001(8) 0.0096(9)
C45 0.0314(10) 0.0483(12) 0.0318(10) 0.0176(9) -0.0014(8) -0.0061(8)
C46 0.0238(9) 0.0335(9) 0.0258(9) 0.0080(7) -0.0052(7) -0.0087(7)
C47 0.0376(11) 0.0268(9) 0.0316(10) 0.0084(7) -0.0071(8) -0.0021(7)
C48 0.0353(11) 0.0249(9) 0.0342(10) 0.0020(7) -0.0027(8) -0.0012(7)
C49 0.0694(16) 0.0307(10) 0.0458(13) 0.0028(9) -0.0011(11) 0.0097(10)
C50 0.0228(17) 0.034(3) 0.0230(17) 0.0132(18) 0.0091(13) -0.0013(14)
C51 0.026(2) 0.0334(16) 0.023(2) 0.0071(14) 0.0053(17) 0.0024(17)
C52 0.030(2) 0.0400(18) 0.033(2) 0.0035(16) 0.0088(19) 0.003(2)
C53 0.034(3) 0.042(2) 0.036(2) -0.0010(16) 0.0125(18) 0.0008(18)
C54 0.0240(18) 0.042(3) 0.034(2) 0.0043(18) 0.0111(17) -0.0020(18)
C55 0.0267(15) 0.034(2) 0.0263(17) 0.0074(16) 0.0062(12) -0.0032(15)
C56 0.0233(16) 0.039(2) 0.0307(15) 0.0063(17) 0.0105(12) -0.0040(16)
C57 0.0249(16) 0.049(2) 0.0390(18) 0.0111(16) 0.0053(12) -0.0022(15)
C58 0.030(2) 0.040(3) 0.047(3) 0.008(2) -0.002(2) -0.005(2)
C59 0.022(2) 0.036(2) 0.027(2) 0.0002(17) 0.0047(19) -0.0038(19)
C60 0.039(3) 0.041(2) 0.028(3) -0.0011(18) 0.000(2) -0.001(2)
C61 0.027(3) 0.042(3) 0.042(3) 0.005(2) -0.003(2) 0.005(2)
C50A 0.027(3) 0.034(4) 0.024(3) 0.010(3) 0.002(3) -0.002(3)
C51A 0.024(3) 0.037(3) 0.030(3) 0.008(3) 0.005(3) -0.003(3)
C52A 0.028(4) 0.040(3) 0.034(4) 0.001(3) 0.008(3) -0.001(3)
C53A 0.024(4) 0.043(4) 0.036(4) 0.000(3) 0.009(3) -0.005(3)
C54A 0.028(3) 0.039(4) 0.032(4) 0.004(3) 0.009(3) -0.008(3)
C55A 0.026(3) 0.035(4) 0.025(3) 0.010(3) 0.010(2) -0.005(3)
C56A 0.021(3) 0.035(4) 0.028(3) 0.005(3) 0.000(2) -0.008(3)
C57A 0.027(4) 0.051(5) 0.037(4) 0.017(3) 0.003(3) -0.011(3)
C58A 0.033(4) 0.045(6) 0.043(5) 0.016(4) 0.006(3) -0.012(5)
C59A 0.029(4) 0.037(4) 0.022(3) 0.001(3) 0.005(3) 0.004(3)
C60A 0.044(7) 0.051(6) 0.022(6) -0.007(4) 0.005(5) -0.008(5)
C61A 0.024(6) 0.044(6) 0.028(5) -0.005(5) 0.001(4) -0.009(4)
C62 0.0330(10) 0.0219(8) 0.0278(9) 0.0003(7) -0.0028(7) 0.0007(7)
C63 0.0408(11) 0.0266(9) 0.0267(9) -0.0002(7) 0.0026(7) 0.0017(7)
C64 0.0644(15) 0.0409(12) 0.0276(10) -0.0012(8) 0.0033(9) -0.0018(10)
C65 0.0738(17) 0.0440(12) 0.0310(11) -0.0062(9) -0.0133(10) -0.0057(11)
C66 0.0506(13) 0.0336(11) 0.0440(12) -0.0020(9) -0.0132(10) -0.0091(9)
C67 0.0381(11) 0.0247(9) 0.0396(11) -0.0002(8) -0.0041(8) -0.0035(7)
C68 0.030(2) 0.037(3) 0.046(3) -0.004(2) -0.0011(17) -0.0099(19)
C69 0.0280(16) 0.060(2) 0.0339(17) -0.0021(16) 0.0069(12) -0.0111(13)
C70 0.060(3) 0.044(2) 0.057(3) 0.0054(18) 0.020(2) -0.0126(18)
C68A 0.056(6) 0.038(7) 0.055(6) -0.013(5) 0.011(4) -0.022(5)
C69A 0.066(6) 0.061(5) 0.039(4) -0.001(4) 0.001(4) -0.038(4)
C70A 0.046(4) 0.056(5) 0.057(5) -0.004(4) 0.018(3) -0.023(3)
C71 0.0390(11) 0.0360(10) 0.0288(9) -0.0054(8) 0.0099(8) 0.0014(8)
C72 0.0487(13) 0.0519(13) 0.0432(12) -0.0039(10) 0.0224(10) 0.0010(10)
C73 0.0428(13) 0.0551(14) 0.0533(14) -0.0024(11) 0.0024(10) 0.0067(10)
C74 0.0302(11) 0.0636(14) 0.0413(11) 0.0014(10) 0.0175(8) 0.0175(9)
C75 0.0528(15) 0.088(2) 0.0559(15) -0.0199(14) 0.0169(12) 0.0238(14)
C76 0.0336(13) 0.110(2) 0.0673(17) -0.0034(16) 0.0254(11) 0.0139(13)
C77 0.0607(16) 0.0584(15) 0.0663(16) 0.0099(12) 0.0303(13) 0.0330(12)
C78 0.0266(10) 0.0531(12) 0.0247(9) 0.0020(8) -0.0002(7) 0.0033(8)
C79 0.0351(11) 0.0412(11) 0.0333(10) 0.0013(8) 0.0038(8) -0.0032(8)
C80 0.0284(12) 0.094(2) 0.0457(13) -0.0168(13) 0.0057(9) -0.0117(11)
C81 0.0600(15) 0.0643(15) 0.0315(11) 0.0063(10) -0.0063(10) 0.0196(12)
C82 0.0425(12) 0.0353(10) 0.0392(11) -0.0063(8) 0.0128(9) 0.0041(8)
C83 0.0384(11) 0.0289(10) 0.0532(13) 0.0049(9) 0.0176(9) -0.0066(8)
C84 0.0874(19) 0.0375(12) 0.0446(13) 0.0149(10) 0.0285(12) 0.0120(12)
C85 0.0437(13) 0.0482(12) 0.0515(13) -0.0082(10) 0.0282(10) -0.0056(9)
C86 0.0225(9) 0.0419(11) 0.0396(11) 0.0047(8) 0.0052(7) 0.0023(7)
C87 0.0323(11) 0.0488(12) 0.0387(11) -0.0134(9) 0.0066(8) -0.0149(9)
C88 0.0357(11) 0.0395(11) 0.0466(12) -0.0028(9) 0.0222(9) -0.0036(8)
C89 0.0298(10) 0.0406(11) 0.0400(11) -0.0079(8) 0.0086(8) -0.0102(8)
C90 0.0228(10) 0.0431(11) 0.0527(13) -0.0172(9) 0.0047(8) -0.0037(8)
C91 0.0235(11) 0.0361(11) 0.0745(16) 0.0035(10) -0.0043(9) -0.0034(8)
C92 0.0423(13) 0.0605(15) 0.0543(14) 0.0115(11) 0.0061(10) -0.0165(11)
C93 0.0782(19) 0.0595(15) 0.0526(14) -0.0114(12) 0.0343(13) -0.0209(13)
C94 0.0662(16) 0.0334(11) 0.0554(14) -0.0098(10) 0.0292(12) -0.0101(10)
C95 0.0543(15) 0.0647(15) 0.0429(13) -0.0010(11) 0.0124(10) -0.0187(12)
C100 0.049(2) 0.048(2) 0.0566(19) 0.0054(16) 0.0144(16) 0.0183(15)
C101 0.056(3) 0.059(3) 0.055(2) 0.0125(19) 0.020(2) 0.013(2)
C102 0.061(2) 0.067(3) 0.045(2) 0.0020(18) 0.0056(17) 0.025(2)
C103 0.057(2) 0.067(3) 0.063(2) -0.0054(19) 0.0045(18) 0.002(2)
C104 0.060(2) 0.072(3) 0.065(2) 0.003(2) 0.0249(19) -0.0032(19)
C105 0.053(3) 0.063(3) 0.050(2) -0.0016(19) 0.021(2) 0.0116(18)
C106 0.080(4) 0.049(3) 0.102(4) -0.001(2) 0.008(3) 0.009(3)
C200 0.050(3) 0.057(3) 0.056(3) 0.005(3) 0.018(3) 0.016(3)
C201 0.051(4) 0.056(4) 0.061(3) 0.002(3) 0.024(3) 0.015(3)
C202 0.055(4) 0.060(4) 0.058(3) 0.003(3) 0.020(3) 0.009(3)
C203 0.059(3) 0.065(4) 0.057(3) 0.005(3) 0.010(3) 0.014(3)
C204 0.060(4) 0.061(4) 0.051(3) 0.006(3) 0.008(3) 0.014(3)
C205 0.054(4) 0.062(4) 0.052(3) 0.008(3) 0.012(3) 0.018(3)
C206 0.064(6) 0.062(5) 0.084(6) 0.003(4) 0.021(5) 0.005(4)
C300 0.055(4) 0.061(3) 0.057(3) 0.003(3) 0.019(3) 0.011(3)
C301 0.053(3) 0.060(3) 0.056(3) 0.005(3) 0.015(3) 0.010(3)
C302 0.054(4) 0.058(4) 0.052(3) 0.006(3) 0.016(3) 0.013(3)
C303 0.052(4) 0.053(4) 0.051(3) 0.008(3) 0.013(3) 0.014(3)
C304 0.051(4) 0.054(4) 0.057(3) 0.003(3) 0.017(3) 0.017(3)
C305 0.051(4) 0.055(4) 0.058(3) 0.002(3) 0.022(3) 0.014(3)
C306 0.080(7) 0.064(6) 0.068(6) -0.002(5) 0.030(6) -0.003(5)
C107 0.037(2) 0.0392(19) 0.042(2) -0.0029(16) -0.0023(16) -0.0148(14)
C108 0.0373(18) 0.047(2) 0.047(2) -0.0019(18) 0.0016(16) -0.0194(14)
C109 0.041(2) 0.045(3) 0.054(3) 0.0071(17) -0.002(2) -0.0182(19)
C110 0.046(3) 0.048(2) 0.059(3) 0.008(2) -0.002(2) -0.0108(19)
C111 0.056(2) 0.058(3) 0.061(3) 0.013(2) 0.004(2) 0.000(2)
C112 0.052(3) 0.054(2) 0.042(2) 0.0018(17) 0.0062(18) -0.0001(19)
C113 0.051(2) 0.0413(19) 0.055(2) -0.0021(15) -0.0050(17) -0.0096(15)
C207 0.035(3) 0.038(3) 0.042(3) -0.003(2) -0.002(2) -0.009(2)
C208 0.041(3) 0.054(3) 0.042(3) 0.007(2) 0.003(2) -0.011(2)
C209 0.054(3) 0.067(4) 0.055(3) 0.003(3) 0.013(3) -0.003(3)
C210 0.053(3) 0.059(4) 0.061(3) 0.004(3) 0.005(3) 0.001(3)
C211 0.045(4) 0.046(3) 0.055(3) 0.005(3) -0.001(3) -0.010(3)
C212 0.039(3) 0.045(3) 0.048(3) 0.004(2) 0.000(3) -0.017(2)
C213 0.043(3) 0.047(3) 0.071(4) -0.023(3) -0.013(3) -0.002(2)
C114 0.074(4) 0.042(3) 0.057(4) 0.014(3) 0.008(3) -0.013(3)
C115 0.075(3) 0.044(3) 0.055(3) 0.015(3) 0.013(3) -0.016(3)
C116 0.076(3) 0.042(3) 0.056(3) 0.018(3) 0.004(3) -0.020(3)
C117 0.075(4) 0.041(3) 0.054(3) 0.015(3) 0.005(3) -0.013(3)
C118 0.079(4) 0.038(3) 0.058(4) 0.014(3) 0.001(3) -0.013(3)
C119 0.083(4) 0.036(3) 0.057(4) 0.017(3) 0.003(3) -0.009(3)
C120 0.078(5) 0.055(4) 0.080(5) 0.023(4) 0.006(4) -0.009(3)
C214 0.074(4) 0.042(4) 0.061(4) 0.015(4) 0.007(4) -0.013(3)
C215 0.071(5) 0.043(5) 0.061(4) 0.014(4) 0.009(4) -0.013(4)
C216 0.072(4) 0.047(4) 0.060(4) 0.014(4) 0.009(4) -0.011(4)
C217 0.072(4) 0.044(4) 0.057(4) 0.014(4) 0.007(4) -0.014(4)
C218 0.072(4) 0.045(4) 0.056(4) 0.015(4) 0.007(4) -0.014(4)
C219 0.071(4) 0.042(4) 0.058(4) 0.014(4) 0.006(4) -0.012(4)
C220 0.079(6) 0.052(7) 0.070(8) 0.013(7) 0.008(6) -0.005(6)

loop_
_atom_type_symbol
_atom_type_description
_atom_type_scat_dispersion_real
_atom_type_scat_dispersion_imag
_atom_type_scat_source
C C 0.0181 0.0091 'International Tables Vol C Tables 4.2.6.8 and 6.1.1.4'
H H 0.0000 0.0000 'International Tables Vol C Tables 4.2.6.8 and 6.1.1.4'
N N 0.0311 0.0180 'International Tables Vol C Tables 4.2.6.8 and 6.1.1.4'
O O 0.0492 0.0322 'International Tables Vol C Tables 4.2.6.8 and 6.1.1.4'
Al Al 0.2130 0.2455 'International Tables Vol C Tables 4.2.6.8 and 6.1.1.4'
Si Si 0.2541 0.3302 'International Tables Vol C Tables 4.2.6.8 and 6.1.1.4'

loop_
_geom_angle_atom_site_label_1
_geom_angle_atom_site_label_2
_geom_angle_atom_site_label_3
_geom_angle
O6 Si2 O8 110.07(7)
O6 Si2 O7 109.82(6)
O8 Si2 O7 118.62(7)
O6 Si2 O9 115.59(7)
O8 Si2 O9 112.69(7)
O7 Si2 O9 88.85(6)
O6 Si2 Al7 119.50(5)
O8 Si2 Al7 130.42(5)
O7 Si2 Al7 43.11(4)
O9 Si2 Al7 45.91(4)
O1 Al1 O5 106.20(6)
O1 Al1 N1 106.96(6)
O5 Al1 N1 120.13(6)
O1 Al1 N2 109.49(6)
O5 Al1 N2 115.78(6)
N1 Al1 N2 97.72(6)
O5 Al2 O2 105.5(4)
O5 Al2 O2A 102.7(6)
O5 Al2 C39 114.04(7)
O2 Al2 C39 101.5(5)
O2A Al2 C39 103.9(6)
O5 Al2 C38 114.42(8)
O2 Al2 C38 100.0(3)
O2A Al2 C38 100.2(4)
C39 Al2 C38 118.33(10)
O5 Al4 C43 107.90(7)
O5 Al4 C42 115.68(8)
C43 Al4 C42 108.10(10)
O5 Al4 C44 107.71(7)
C43 Al4 C44 113.16(9)
C42 Al4 C44 104.43(9)
O6 Al5 O10 106.26(6)
O6 Al5 N4 106.80(6)
O10 Al5 N4 119.95(6)
O6 Al5 N3 109.57(6)
O10 Al5 N3 114.41(6)
N4 Al5 N3 99.41(7)
O10 Al6 O7 102.81(6)
O10 Al6 C82 115.57(8)
O7 Al6 C82 103.55(8)
O10 Al6 C83 115.42(8)
O7 Al6 C83 101.98(8)
C82 Al6 C83 114.76(9)
O7 Al7 O9 76.79(5)
O7 Al7 C84 116.22(8)
O9 Al7 C84 113.65(10)
O7 Al7 C85 112.81(9)
O9 Al7 C85 107.97(8)
C84 Al7 C85 120.79(10)
O7 Al7 Si2 37.66(4)
O9 Al7 Si2 39.26(4)
C84 Al7 Si2 125.04(8)
C85 Al7 Si2 113.95(7)
O10 Al8 C86 107.60(7)
O10 Al8 C87 107.51(8)
C86 Al8 C87 110.62(9)
O10 Al8 C88 110.19(8)
C86 Al8 C88 112.32(9)
C87 Al8 C88 108.50(9)
Si1A O1 Al1 137.8(2)
Si1 O1 Al1 134.4(2)
O4 Si1 O1 110.9(4)
O4 Si1 O2 116.4(6)
O1 Si1 O2 111.8(5)
O4 Si1 O3 112.8(5)
O1 Si1 O3 115.7(4)
O2 Si1 O3 87.7(3)
O4 Si1 Al3 127.8(4)
O1 Si1 Al3 121.3(3)
O2 Si1 Al3 42.2(3)
O3 Si1 Al3 45.6(3)
Si1 O2 Al3 101.0(4)
Si1 O2 Al2 121.7(5)
Al3 O2 Al2 129.8(6)
C30 O3 Si1 131.9(5)
C30 O3 Al3 129.8(6)
Si1 O3 Al3 95.2(4)
O3 C30 C31 108.1(6)
O3 C30 C32 107.6(6)
C31 C30 C32 112.8(6)
O3 C30 C33 106.0(6)
C31 C30 C33 108.8(7)
C32 C30 C33 113.3(6)
C34 O4 Si1 142.8(7)
O4 C34 C36 106.7(5)
O4 C34 C35 107.0(5)
C36 C34 C35 111.3(5)
O4 C34 C37 110.1(6)
C36 C34 C37 111.6(5)
C35 C34 C37 109.9(5)
O2 Al3 O3 75.8(3)
O2 Al3 C41 114.6(6)
O3 Al3 C41 114.1(5)
O2 Al3 C40 121.8(6)
O3 Al3 C40 110.1(5)
C41 Al3 C40 114.3(4)
O2 Al3 Si1 36.7(2)
O3 Al3 Si1 39.2(2)
C41 Al3 Si1 123.5(4)
C40 Al3 Si1 121.7(4)
O1 Si1A O4A 108.9(5)
O1 Si1A O2A 107.8(7)
O4A Si1A O2A 121.9(8)
O1 Si1A O3A 114.9(6)
O4A Si1A O3A 112.5(7)
O2A Si1A O3A 89.9(5)
O1 Si1A Al3A 127.1(4)
O4A Si1A Al3A 124.0(5)
O2A Si1A Al3A 44.4(3)
O3A Si1A Al3A 46.2(3)
Si1A O2A Al3A 97.3(4)
Si1A O2A Al2 124.7(7)
Al3A O2A Al2 135.6(7)
C30A O3A Si1A 133.3(7)
C30A O3A Al3A 131.5(7)
Si1A O3A Al3A 94.4(4)
O3A C30A C31A 106.8(9)
O3A C30A C32A 107.7(8)
C31A C30A C32A 112.3(7)
O3A C30A C33A 104.2(9)
C31A C30A C33A 115.8(10)
C32A C30A C33A 109.3(8)
C34A O4A Si1A 142.1(9)
O4A C34A C37A 109.5(8)
O4A C34A C35A 105.0(7)
C37A C34A C35A 114.5(8)
O4A C34A C36A 107.5(8)
C37A C34A C36A 110.5(7)
C35A C34A C36A 109.5(7)
O2A Al3A O3A 77.1(5)
O2A Al3A C40A 118.8(8)
O3A Al3A C40A 112.4(7)
O2A Al3A C41A 116.8(8)
O3A Al3A C41A 111.7(6)
C40A Al3A C41A 114.2(5)
O2A Al3A Si1A 38.3(3)
O3A Al3A Si1A 39.4(3)
C40A Al3A Si1A 128.6(5)
C41A Al3A Si1A 116.7(4)
Al1 O5 Al2 125.31(6)
Al1 O5 Al4 125.16(6)
Al2 O5 Al4 108.39(6)
Si2 O6 Al5 135.78(8)
Si2 O7 Al7 99.23(6)
Si2 O7 Al6 124.79(7)
Al7 O7 Al6 126.61(7)
C74 O8 Si2 139.82(13)
C78 O9 Si2 133.62(11)
C78 O9 Al7 129.95(11)
Si2 O9 Al7 94.82(6)
Al5 O10 Al6 125.27(7)
Al5 O10 Al8 124.37(7)
Al6 O10 Al8 109.82(6)
C2 N1 C6 116.24(15)
C2 N1 Al1 119.91(12)
C6 N1 Al1 123.67(11)
C4 N2 C18 117.97(14)
C4 N2 Al1 120.83(12)
C18 N2 Al1 120.55(11)
C46 N3 C50A 112.3(13)
C46 N3 C50 117.6(6)
C46 N3 Al5 120.34(13)
C50A N3 Al5 126.4(13)
C50 N3 Al5 121.8(6)
C48 N4 C62 115.72(14)
C48 N4 Al5 119.39(12)
C62 N4 Al5 123.25(11)
N1 C2 C3 123.04(17)
N1 C2 C1A 120.08(18)
C3 C2 C1A 116.85(17)
N1 C2 C1 117.7(8)
C3 C2 C1 116.3(8)
C2 C3 C4 127.77(16)
N2 C4 C3 123.32(16)
N2 C4 C5 121.71(17)
C3 C4 C5 114.92(16)
C7 C6 C11 120.90(17)
C7 C6 N1 120.25(16)
C11 C6 N1 118.82(16)
C8 C7 C6 118.36(19)
C8 C7 C15A 118.4(2)
C6 C7 C15A 123.2(2)
C8 C7 C15 119.0(11)
C6 C7 C15 122.6(11)
C7 C15 C17 104.4(14)
C7 C15 C16 104.7(14)
C17 C15 C16 111(2)
C7 C15A C16A 112.0(2)
C7 C15A C17A 111.0(3)
C16A C15A C17A 110.7(3)
C9 C8 C7 121.3(2)
C8 C9 C10 119.57(19)
C9 C10 C11 121.8(2)
C10 C11 C6 117.99(18)
C10 C11 C12A 119.8(2)
C6 C11 C12A 122.2(2)
C10 C11 C12 115.3(14)
C6 C11 C12 125.6(15)
C14 C12 C13 111(2)
C14 C12 C11 113.9(19)
C13 C12 C11 115(2)
C11 C12A C14A 113.0(3)
C11 C12A C13A 112.2(3)
C14A C12A C13A 107.7(3)
C19 C18 C23 121.79(17)
C19 C18 N2 120.10(16)
C23 C18 N2 118.11(17)
C20 C19 C18 117.22(19)
C20 C19 C27 119.81(18)
C18 C19 C27 122.93(17)
C21 C20 C19 121.5(2)
C22 C21 C20 120.22(19)
C21 C22 C23 121.1(2)
C22 C23 C18 118.0(2)
C22 C23 C24 117.92(18)
C18 C23 C24 124.11(17)
C23 C24 C25 111.00(18)
C23 C24 C26 112.04(18)
C25 C24 C26 109.03(17)
C19 C27 C28 113.28(17)
C19 C27 C29 112.15(17)
C28 C27 C29 107.06(16)
N3 C46 C47 123.54(17)
N3 C46 C45 121.94(18)
C47 C46 C45 114.48(17)
C48 C47 C46 128.78(17)
N4 C48 C47 123.98(18)
N4 C48 C49 120.82(18)
C47 C48 C49 115.12(17)
C55 C50 C51 119.7(4)
C55 C50 N3 120.0(5)
C51 C50 N3 119.9(5)
C52 C51 C50 118.2(4)
C52 C51 C59 118.8(5)
C50 C51 C59 123.0(5)
C53 C52 C51 121.9(5)
C54 C53 C52 119.7(4)
C53 C54 C55 121.1(4)
C54 C55 C50 119.4(4)
C54 C55 C56 118.3(4)
C50 C55 C56 122.3(4)
C55 C56 C57 112.1(3)
C55 C56 C58 112.0(4)
C57 C56 C58 109.3(4)
C51 C59 C61 113.1(6)
C51 C59 C60 111.9(6)
C61 C59 C60 106.6(6)
C55A C50A C51A 126.3(9)
C55A C50A N3 114.6(10)
C51A C50A N3 118.9(10)
C50A C51A C52A 116.0(10)
C50A C51A C59A 124.0(12)
C52A C51A C59A 119.6(11)
C53A C52A C51A 118.9(10)
C54A C53A C52A 122.2(10)
C53A C54A C55A 121.8(10)
C50A C55A C54A 114.6(8)
C50A C55A C56A 127.3(9)
C54A C55A C56A 118.0(8)
C55A C56A C57A 110.4(8)
C55A C56A C58A 111.0(10)
C57A C56A C58A 110.2(9)
C51A C59A C61A 114.7(14)
C51A C59A C60A 115.4(12)
C61A C59A C60A 108.0(12)
C63 C62 C67 120.90(17)
C63 C62 N4 121.69(16)
C67 C62 N4 117.35(17)
C64 C63 C62 117.43(19)
C64 C63 C71 119.30(19)
C62 C63 C71 123.14(16)
C65 C64 C63 122.0(2)
C66 C65 C64 119.7(2)
C65 C66 C67 121.4(2)
C66 C67 C62 118.5(2)
C66 C67 C68A 115.6(7)
C62 C67 C68A 125.8(7)
C66 C67 C68 119.1(3)
C62 C67 C68 122.4(3)
C70 C68 C67 114.4(5)
C70 C68 C69 106.9(4)
C67 C68 C69 113.1(4)
C67 C68A C69A 107.8(10)
C67 C68A C70A 106.4(10)
C69A C68A C70A 112.0(12)
C63 C71 C72 112.96(17)
C63 C71 C73 110.09(17)
C72 C71 C73 108.24(18)
O8 C74 C75 106.92(17)
O8 C74 C76 107.0(2)
C75 C74 C76 110.7(2)
O8 C74 C77 109.36(16)
C75 C74 C77 112.1(2)
C76 C74 C77 110.6(2)
O9 C78 C79 107.28(15)
O9 C78 C80 108.05(16)
C79 C78 C80 113.2(2)
O9 C78 C81 105.23(17)
C79 C78 C81 111.47(17)
C80 C78 C81 111.17(19)
C94 C89 C90 117.2(2)
C94 C89 C95 121.3(2)
C90 C89 C95 121.5(2)
C91 C90 C89 121.0(2)
C92 C91 C90 121.0(2)
C93 C92 C91 118.9(2)
C92 C93 C94 120.6(2)
C93 C94 C89 121.3(2)
C105 C100 C101 118.3(4)
C105 C100 C106 120.0(4)
C101 C100 C106 121.7(5)
C102 C101 C100 120.3(5)
C103 C102 C101 120.9(4)
C104 C103 C102 118.7(4)
C103 C104 C105 121.1(4)
C104 C105 C100 120.5(4)
C205 C200 C201 116.9(11)
C205 C200 C206 123.3(11)
C201 C200 C206 119.7(11)
C200 C201 C202 121.4(12)
C203 C202 C201 122.0(12)
C202 C203 C204 116.6(12)
C205 C204 C203 119.9(12)
C200 C205 C204 122.9(12)
C305 C300 C301 119.8(12)
C305 C300 C306 121.9(13)
C301 C300 C306 117.4(12)
C302 C301 C300 118.6(13)
C301 C302 C303 121.2(14)
C304 C303 C302 118.1(12)
C303 C304 C305 119.9(13)
C300 C305 C304 120.0(13)
C112 C107 C108 117.1(4)
C112 C107 C113 121.7(5)
C108 C107 C113 121.2(5)
C109 C108 C107 120.1(5)
C108 C109 C110 121.1(6)
C109 C110 C111 119.8(7)
C112 C111 C110 116.8(6)
C107 C112 C111 125.1(5)
C208 C207 C212 121.9(7)
C208 C207 C213 120.5(8)
C212 C207 C213 117.5(9)
C207 C208 C209 118.8(7)
C208 C209 C210 118.8(8)
C211 C210 C209 122.6(9)
C210 C211 C212 117.7(11)
C211 C212 C207 120.2(10)
C115 C114 C119 123.0(10)
C115 C114 C120 116.7(9)
C119 C114 C120 120.4(10)
C114 C115 C116 121.8(10)
C115 C116 C117 117.3(9)
C118 C117 C116 120.4(9)
C117 C118 C119 121.8(9)
C114 C119 C118 115.6(10)
C219 C214 C215 120.7(15)
C219 C214 C220 116.9(16)
C215 C214 C220 122.4(16)
C216 C215 C214 120.8(16)
C215 C216 C217 119.3(16)
C216 C217 C218 119.7(16)
C219 C218 C217 121.4(17)
C218 C219 C214 117.7(16)

loop_
_geom_bond_atom_site_label_1
_geom_bond_atom_site_label_2
_geom_bond_distance
Si2 O6 1.5799(12)
Si2 O8 1.5877(13)
Si2 O7 1.6549(12)
Si2 O9 1.6980(12)
Si2 Al7 2.6735(7)
Al1 O1 1.7475(12)
Al1 O5 1.7793(12)
Al1 N1 1.8897(15)
Al1 N2 1.9151(14)
Al2 O5 1.8423(12)
Al2 O2 1.869(4)
Al2 O2A 1.890(6)
Al2 C39 1.955(2)
Al2 C38 1.959(2)
Al4 O5 1.9147(12)
Al4 C43 1.977(2)
Al4 C42 1.983(2)
Al4 C44 1.993(2)
Al5 O6 1.7496(12)
Al5 O10 1.7730(12)
Al5 N4 1.9072(15)
Al5 N3 1.9163(14)
Al6 O10 1.8365(12)
Al6 O7 1.8740(13)
Al6 C82 1.960(2)
Al6 C83 1.9640(19)
Al7 O7 1.8509(13)
Al7 O9 1.9272(13)
Al7 C84 1.943(2)
Al7 C85 1.944(2)
Al8 O10 1.9124(12)
Al8 C86 1.983(2)
Al8 C87 1.985(2)
Al8 C88 1.995(2)
O1 Si1A 1.563(5)
O1 Si1 1.597(4)
Si1 O4 1.595(6)
Si1 O2 1.638(7)
Si1 O3 1.704(7)
Si1 Al3 2.688(6)
O2 Al3 1.840(7)
O3 C30 1.488(7)
O3 Al3 1.929(7)
C30 C31 1.502(8)
C30 C32 1.512(7)
C30 C33 1.530(8)
O4 C34 1.460(7)
C34 C36 1.507(8)
C34 C35 1.514(7)
C34 C37 1.517(8)
Al3 C41 1.946(7)
Al3 C40 1.947(7)
Si1A O4A 1.575(8)
Si1A O2A 1.664(9)
Si1A O3A 1.695(9)
Si1A Al3A 2.663(8)
O2A Al3A 1.878(9)
O3A C30A 1.491(9)
O3A Al3A 1.929(9)
C30A C31A 1.499(10)
C30A C32A 1.516(10)
C30A C33A 1.526(11)
O4A C34A 1.459(10)
C34A C37A 1.492(9)
C34A C35A 1.504(10)
C34A C36A 1.523(10)
Al3A C40A 1.931(9)
Al3A C41A 1.956(9)
O8 C74 1.460(2)
O9 C78 1.492(2)
N1 C2 1.357(2)
N1 C6 1.457(2)
N2 C4 1.334(2)
N2 C18 1.464(2)
N3 C46 1.340(2)
N3 C50A 1.462(7)
N3 C50 1.477(4)
N4 C48 1.357(2)
N4 C62 1.461(2)
C1 C2 1.518(9)
C1A C2 1.511(3)
C2 C3 1.378(3)
C3 C4 1.401(3)
C4 C5 1.506(2)
C6 C7 1.403(3)
C6 C11 1.410(3)
C7 C8 1.396(3)
C7 C15A 1.514(3)
C7 C15 1.514(9)
C15 C17 1.539(17)
C15 C16 1.539(17)
C15A C16A 1.529(4)
C15A C17A 1.534(5)
C8 C9 1.377(3)
C9 C10 1.378(3)
C10 C11 1.390(3)
C11 C12A 1.525(3)
C11 C12 1.545(18)
C12 C14 1.523(16)
C12 C13 1.533(16)
C12A C14A 1.529(4)
C12A C13A 1.540(4)
C18 C19 1.406(3)
C18 C23 1.407(3)
C19 C20 1.399(3)
C19 C27 1.522(3)
C20 C21 1.384(3)
C21 C22 1.369(3)
C22 C23 1.399(3)
C23 C24 1.512(3)
C24 C25 1.534(3)
C24 C26 1.538(3)
C27 C28 1.526(3)
C27 C29 1.535(3)
C45 C46 1.516(3)
C46 C47 1.392(3)
C47 C48 1.384(3)
C48 C49 1.512(3)
C50 C55 1.417(6)
C50 C51 1.420(6)
C51 C52 1.402(6)
C51 C59 1.529(6)
C52 C53 1.390(6)
C53 C54 1.371(5)
C54 C55 1.404(6)
C55 C56 1.528(5)
C56 C57 1.530(5)
C56 C58 1.533(5)
C59 C61 1.540(6)
C59 C60 1.540(6)
C50A C55A 1.383(11)
C50A C51A 1.398(11)
C51A C52A 1.402(12)
C51A C59A 1.516(12)
C52A C53A 1.383(10)
C53A C54A 1.371(10)
C54A C55A 1.387(11)
C55A C56A 1.524(10)
C56A C57A 1.526(9)
C56A C58A 1.530(10)
C59A C61A 1.522(12)
C59A C60A 1.538(12)
C62 C63 1.406(3)
C62 C67 1.412(3)
C63 C64 1.396(3)
C63 C71 1.519(3)
C64 C65 1.380(3)
C65 C66 1.367(4)
C66 C67 1.391(3)
C67 C68A 1.495(14)
C67 C68 1.545(6)
C68 C70 1.531(8)
C68 C69 1.560(6)
C68A C69A 1.512(13)
C68A C70A 1.516(13)
C71 C72 1.525(3)
C71 C73 1.529(3)
C74 C75 1.510(3)
C74 C76 1.511(3)
C74 C77 1.519(3)
C78 C79 1.505(3)
C78 C80 1.505(3)
C78 C81 1.522(3)
C89 C94 1.386(3)
C89 C90 1.390(3)
C89 C95 1.495(3)
C90 C91 1.378(3)
C91 C92 1.370(4)
C92 C93 1.364(4)
C93 C94 1.384(3)
C100 C105 1.384(4)
C100 C101 1.385(4)
C100 C106 1.495(7)
C101 C102 1.385(4)
C102 C103 1.371(4)
C103 C104 1.371(4)
C104 C105 1.379(4)
C200 C205 1.360(12)
C200 C201 1.370(12)
C200 C206 1.527(14)
C201 C202 1.376(12)
C202 C203 1.374(12)
C203 C204 1.402(12)
C204 C205 1.377(12)
C300 C305 1.380(12)
C300 C301 1.388(12)
C300 C306 1.497(15)
C301 C302 1.361(13)
C302 C303 1.391(13)
C303 C304 1.372(13)
C304 C305 1.393(13)
C107 C112 1.369(6)
C107 C108 1.388(6)
C107 C113 1.498(5)
C108 C109 1.381(6)
C109 C110 1.386(8)
C110 C111 1.396(8)
C111 C112 1.374(7)
C207 C208 1.372(9)
C207 C212 1.393(9)
C207 C213 1.485(8)
C208 C209 1.393(9)
C209 C210 1.398(9)
C210 C211 1.384(11)
C211 C212 1.384(11)
C114 C115 1.368(11)
C114 C119 1.385(10)
C114 C120 1.464(12)
C115 C116 1.377(10)
C116 C117 1.403(10)
C117 C118 1.395(11)
C118 C119 1.409(10)
C214 C219 1.390(13)
C214 C215 1.389(13)
C214 C220 1.463(18)
C215 C216 1.377(14)
C216 C217 1.385(14)
C217 C218 1.392(14)
C218 C219 1.389(14)
